data_4107834
loop_
_publ_author_name
'Torahiko Yamaguchi'
'Yohsuke Yamamoto'
'Daisuke Kinoshita'
'Kin-ya Akiba'
'Yun Zhang'
'Christopher A. Reed'
'Daisuke Hashizume'
'Fujiko Iwasaki'

_publ_section_title
;
 Synthesis and Structure of a Hexacoordinate Carbon Compound
;
_journal_name_full 'Journal of the American Chemical Society'
_journal_page_first 6894
_journal_page_last 6895
_journal_paper_doi 10.1021/ja710423d
_journal_volume 130
_journal_year 2008
_chemical_formula_sum 'C37 H45.88 B22 Br12.12 Cl4 O4 S2'
_chemical_formula_weight 1966.87
_chemical_name_systematic
;
 ?
;
_space_group_IT_number 14
_symmetry_cell_setting monoclinic
_symmetry_space_group_name_Hall '-P 2yn'
_symmetry_space_group_name_H-M 'P 1 21/n 1'
_atom_sites_solution_hydrogens geom
_atom_sites_solution_primary direct
_atom_sites_solution_secondary difmap
_audit_creation_method SHELXL-97
_cell_angle_alpha 90.00
_cell_angle_beta 102.2420(10)
_cell_angle_gamma 90.00
_cell_formula_units_Z 4
_cell_length_a 14.1088(6)
_cell_length_b 17.7301(7)
_cell_length_c 27.1659(11)
_cell_measurement_reflns_used 9930
_cell_measurement_temperature 100(2)
_cell_measurement_theta_max 24.60
_cell_measurement_theta_min 2.30
_cell_volume 6641.0(5)
_computing_cell_refinement 'Bruker SMART'
_computing_data_collection 'Bruker SMART'
_computing_data_reduction 'Bruker SAINT'
_computing_molecular_graphics 'Bruker SHELXTL'
_computing_publication_material 'Bruker SHELXTL'
_computing_structure_refinement 'SHELXL-97 (Sheldrick, 1997)'
_computing_structure_solution 'SHELXS-97 (Sheldrick, 1990)'
_diffrn_ambient_temperature 100(2)
_diffrn_measured_fraction_theta_full 1.000
_diffrn_measured_fraction_theta_max 1.000
_diffrn_measurement_device_type 'CCD area detector'
_diffrn_measurement_method 'phi and omega scans'
_diffrn_radiation_monochromator graphite
_diffrn_radiation_source 'Normal-focus sealed tube'
_diffrn_radiation_type MoK\a
_diffrn_radiation_wavelength 0.71073
_diffrn_reflns_av_R_equivalents 0.0856
_diffrn_reflns_av_sigmaI/netI 0.0676
_diffrn_reflns_limit_h_max 18
_diffrn_reflns_limit_h_min -18
_diffrn_reflns_limit_k_max 23
_diffrn_reflns_limit_k_min -23
_diffrn_reflns_limit_l_max 36
_diffrn_reflns_limit_l_min -36
_diffrn_reflns_number 90855
_diffrn_reflns_theta_full 28.28
_diffrn_reflns_theta_max 28.28
_diffrn_reflns_theta_min 1.51
_exptl_absorpt_coefficient_mu 7.571
_exptl_absorpt_correction_T_max 0.5897
_exptl_absorpt_correction_T_min 0.3983
_exptl_absorpt_correction_type multi-scan
_exptl_absorpt_process_details 'Bruker SADABS'
_exptl_crystal_colour 'light violet'
_exptl_crystal_density_diffrn 1.967
_exptl_crystal_density_meas 0
_exptl_crystal_description 'prism frag'
_exptl_crystal_F_000 3736
_exptl_crystal_size_max 0.15
_exptl_crystal_size_mid 0.11
_exptl_crystal_size_min 0.08
_refine_diff_density_max 1.064
_refine_diff_density_min -0.764
_refine_diff_density_rms 0.133
_refine_ls_extinction_method none
_refine_ls_goodness_of_fit_ref 1.017
_refine_ls_hydrogen_treatment mixed
_refine_ls_matrix_type full
_refine_ls_number_parameters 829
_refine_ls_number_reflns 16476
_refine_ls_number_restraints 191
_refine_ls_restrained_S_all 1.012
_refine_ls_R_factor_all 0.0843
_refine_ls_R_factor_gt 0.0412
_refine_ls_shift/su_max 0.001
_refine_ls_shift/su_mean 0.000
_refine_ls_structure_factor_coef Fsqd
_refine_ls_weighting_details 'calc w=1/[\s^2^(Fo^2^)+(0.0368P)^2^+3.2812P] where P=(Fo^2^+2Fc^2^)/3'
_refine_ls_weighting_scheme calc
_refine_ls_wR_factor_gt 0.0791
_refine_ls_wR_factor_ref 0.0913
_reflns_number_gt 10830
_reflns_number_total 16476
_reflns_threshold_expression >2sigma(I)
_cod_data_source_file ja710423d-file002.cif
_cod_data_source_block cr141_0m
_cod_database_code 4107834

loop_
_symmetry_equiv_pos_as_xyz
'x, y, z'
'-x+1/2, y+1/2, -z+1/2'
'-x, -y, -z'
'x-1/2, -y-1/2, z-1/2'

loop_
_atom_site_label
_atom_site_type_symbol
_atom_site_fract_x
_atom_site_fract_y
_atom_site_fract_z
_atom_site_U_iso_or_equiv
_atom_site_adp_type
_atom_site_occupancy
_atom_site_symmetry_multiplicity
_atom_site_calc_flag
_atom_site_refinement_flags
_atom_site_disorder_assembly
_atom_site_disorder_group
C1' C 0.7054(3) 0.2607(3) 0.13031(17) 0.0282(10) Uani 1 1 d D A .
H1' H 0.7682(8) 0.2626(6) 0.1523(4) 0.011(10) Uiso 1 1 d D . .
B2' B 0.6111(4) 0.2266(3) 0.1532(2) 0.0305(13) Uani 1 1 d D A .
H2' H 0.6161 0.2045 0.1923 0.037 Uiso 1 1 calc R . .
B3' B 0.6601(4) 0.1763(3) 0.10786(19) 0.0281(12) Uani 1 1 d D A .
H3' H 0.6974 0.1207 0.1172 0.034 Uiso 1 1 calc R . .
B4' B 0.7018(4) 0.2427(3) 0.06799(19) 0.0252(11) Uani 1 1 d D A .
H4' H 0.7662 0.2312 0.0512 0.030 Uiso 1 1 calc R . .
B5' B 0.6781(4) 0.3341(3) 0.08911(19) 0.0251(11) Uani 1 1 d . A .
H5' H 0.7275 0.3826 0.0863 0.030 Uiso 1 1 calc R . .
B6' B 0.6216(4) 0.3250(3) 0.1416(2) 0.0323(13) Uani 1 1 d D . .
H6' H 0.6334 0.3674 0.1729 0.039 Uiso 0.9506(19) 1 calc PR A 1
Br7' Br 0.6788(7) 0.3765(5) 0.1963(3) 0.030(3) Uani 0.0494(19) 1 d P A 2
B7' B 0.5092(4) 0.2785(3) 0.12040(18) 0.0258(12) Uani 1 1 d . A .
B8' B 0.5332(4) 0.1866(3) 0.09978(19) 0.0255(12) Uani 1 1 d . . .
B9' B 0.5898(4) 0.1965(3) 0.04731(19) 0.0238(11) Uani 1 1 d . A .
B10' B 0.6005(4) 0.2947(3) 0.03545(18) 0.0221(11) Uani 1 1 d . . .
B11' B 0.5511(4) 0.3456(3) 0.08095(18) 0.0226(11) Uani 1 1 d . A .
B12' B 0.4946(4) 0.2607(3) 0.05472(18) 0.0213(10) Uani 1 1 d . A .
Br1' Br 0.39561(4) 0.29769(3) 0.149615(17) 0.03252(12) Uani 1 1 d . . .
Br2' Br 0.45103(4) 0.09995(3) 0.107525(18) 0.03302(12) Uani 1 1 d . A .
Br3' Br 0.57097(3) 0.12260(3) -0.007490(18) 0.02879(11) Uani 1 1 d . . .
Br4' Br 0.59488(3) 0.33300(2) -0.032516(16) 0.02415(10) Uani 1 1 d . A .
Br5' Br 0.49067(3) 0.44460(2) 0.064551(17) 0.02792(11) Uani 1 1 d . . .
Br6' Br 0.36816(3) 0.25939(2) 0.009503(16) 0.02358(10) Uani 1 1 d . . .
C1" C 0.5861(4) 0.4966(3) 0.80844(17) 0.0325(11) Uani 1 1 d D B .
H1" H 0.6051(9) 0.5268(5) 0.8379(4) 0.042(15) Uiso 1 1 d D . .
B2" B 0.6328(4) 0.5188(3) 0.75768(19) 0.0311(13) Uani 1 1 d D . .
H2" H 0.6855 0.5656 0.7563 0.037 Uiso 0.974(2) 1 calc PR B 3
Br7" Br 0.729(2) 0.5923(14) 0.7626(11) 0.079(13) Uani 0.026(2) 1 d P B 4
B3" B 0.6678(4) 0.4358(3) 0.7934(2) 0.0328(13) Uani 1 1 d D B .
H3" H 0.7437 0.4278 0.8154 0.039 Uiso 0.956(2) 1 calc PR C 5
Br8" Br 0.8092(8) 0.4397(7) 0.8276(5) 0.042(5) Uani 0.044(2) 1 d P B 6
B4" B 0.5673(4) 0.4029(3) 0.8168(2) 0.0295(12) Uani 1 1 d D . .
H4" H 0.5769 0.3734 0.8540 0.035 Uiso 1 1 calc R B .
B5" B 0.4693(4) 0.4666(3) 0.79505(19) 0.0286(12) Uani 1 1 d . B .
H5" H 0.4144 0.4791 0.8183 0.034 Uiso 1 1 calc R . .
B6" B 0.5096(4) 0.5379(3) 0.75832(19) 0.0277(12) Uani 1 1 d D B .
H6" H 0.4811 0.5970 0.7573 0.033 Uiso 1 1 calc R . .
B7" B 0.5404(4) 0.4947(3) 0.70518(18) 0.0228(11) Uani 1 1 d . B .
B8" B 0.6389(4) 0.4317(3) 0.7267(2) 0.0299(12) Uani 1 1 d . B .
B9" B 0.5970(4) 0.3596(3) 0.7633(2) 0.0279(12) Uani 1 1 d . B .
B10" B 0.4731(4) 0.3792(3) 0.7644(2) 0.0291(12) Uani 1 1 d . B .
B11" B 0.4384(4) 0.4622(3) 0.72816(19) 0.0246(11) Uani 1 1 d . . .
B12" B 0.5172(4) 0.3957(3) 0.70791(18) 0.0218(11) Uani 1 1 d . B .
Br1" Br 0.52579(4) 0.54874(3) 0.641311(17) 0.03415(12) Uani 1 1 d . . .
Br2" Br 0.73853(4) 0.41075(3) 0.68857(2) 0.03948(13) Uani 1 1 d . . .
Br3" Br 0.64479(4) 0.25610(3) 0.76541(2) 0.04227(14) Uani 1 1 d . . .
Br4" Br 0.38108(4) 0.29804(3) 0.767432(19) 0.03564(12) Uani 1 1 d . . .
Br5" Br 0.30466(3) 0.47724(3) 0.693013(18) 0.03302(12) Uani 1 1 d . B .
Br6" Br 0.47435(3) 0.33331(3) 0.648574(17) 0.02848(11) Uani 1 1 d . . .
C1 C 0.2157(3) 0.1542(2) 0.90325(16) 0.0216(9) Uani 1 1 d . . .
C2 C 0.2918(3) 0.1050(2) 0.90381(17) 0.0249(10) Uani 1 1 d . . .
H2A H 0.3232 0.1048 0.8762 0.030 Uiso 1 1 calc R . .
C3 C 0.3234(3) 0.0560(2) 0.94360(18) 0.0272(10) Uani 1 1 d . . .
H3A H 0.3766 0.0233 0.9433 0.033 Uiso 1 1 calc R . .
C4 C 0.2771(3) 0.0549(2) 0.98402(17) 0.0259(10) Uani 1 1 d . . .
H4A H 0.2977 0.0216 1.0116 0.031 Uiso 1 1 calc R . .
C5 C 0.2003(3) 0.1037(2) 0.98269(16) 0.0217(9) Uani 1 1 d . . .
C6 C 0.0206(3) 0.1201(2) 1.00455(16) 0.0206(9) Uani 1 1 d . . .
C7 C -0.0509(3) 0.0882(2) 1.02619(16) 0.0247(10) Uani 1 1 d . . .
H7A H -0.0350 0.0517 1.0523 0.030 Uiso 1 1 calc R . .
C8 C -0.1451(3) 0.1108(2) 1.00878(17) 0.0263(10) Uani 1 1 d . . .
H8A H -0.1950 0.0905 1.0234 0.032 Uiso 1 1 calc R . .
C9 C -0.1681(4) 0.1631(3) 0.97004(17) 0.0291(11) Uani 1 1 d . . .
H9A H -0.2337 0.1780 0.9582 0.035 Uiso 1 1 calc R . .
C10 C -0.0962(3) 0.1938(2) 0.94861(15) 0.0223(9) Uani 1 1 d . . .
C11 C 0.0011(3) 0.1723(2) 0.96535(15) 0.0217(9) Uani 1 1 d . . .
C12 C 0.0813(3) 0.2040(2) 0.94316(15) 0.0193(9) Uani 1 1 d . . .
C13 C 0.1669(3) 0.1547(2) 0.94365(15) 0.0197(9) Uani 1 1 d . . .
C14 C 0.2116(4) 0.1935(3) 0.81900(18) 0.0371(12) Uani 1 1 d . . .
H14A H 0.1791 0.2308 0.7945 0.056 Uiso 1 1 calc R . .
H14B H 0.1939 0.1426 0.8063 0.056 Uiso 1 1 calc R . .
H14C H 0.2820 0.2000 0.8242 0.056 Uiso 1 1 calc R . .
C15 C -0.2057(3) 0.2793(3) 0.8977(2) 0.0401(13) Uani 1 1 d . . .
H15A H -0.2054 0.3179 0.8719 0.060 Uiso 1 1 calc R . .
H15B H -0.2227 0.3026 0.9274 0.060 Uiso 1 1 calc R . .
H15C H -0.2535 0.2404 0.8843 0.060 Uiso 1 1 calc R . .
C16 C 0.1786(3) 0.1866(2) 1.06782(16) 0.0269(10) Uani 1 1 d . . .
H16A H 0.2491 0.1865 1.0803 0.040 Uiso 1 1 calc R . .
H16B H 0.1464 0.1907 1.0963 0.040 Uiso 1 1 calc R . .
H16C H 0.1602 0.2295 1.0451 0.040 Uiso 1 1 calc R . .
C17 C 0.0806(3) 0.2718(2) 0.92388(15) 0.0193(9) Uani 1 1 d . . .
C18 C 0.0247(3) 0.3356(2) 0.81688(16) 0.0237(10) Uani 1 1 d . . .
C19 C 0.0222(3) 0.3598(2) 0.76764(16) 0.0256(10) Uani 1 1 d . . .
H19A H -0.0251 0.3399 0.7406 0.031 Uiso 1 1 calc R . .
C20 C 0.0882(3) 0.4123(2) 0.75815(16) 0.0270(10) Uani 1 1 d . . .
H20A H 0.0855 0.4288 0.7246 0.032 Uiso 1 1 calc R . .
C21 C 0.1573(3) 0.4408(2) 0.79661(17) 0.0279(10) Uani 1 1 d . . .
H21A H 0.2037 0.4760 0.7899 0.034 Uiso 1 1 calc R . .
C22 C 0.1590(3) 0.4174(2) 0.84570(16) 0.0216(9) Uani 1 1 d . . .
C23 C 0.2097(3) 0.4479(2) 0.94706(16) 0.0239(10) Uani 1 1 d . . .
C24 C 0.2488(4) 0.4994(3) 0.98485(17) 0.0329(11) Uani 1 1 d . . .
H24A H 0.2986 0.5334 0.9808 0.039 Uiso 1 1 calc R . .
C25 C 0.2127(4) 0.4992(3) 1.02807(18) 0.0401(13) Uani 1 1 d . . .
H25A H 0.2379 0.5337 1.0543 0.048 Uiso 1 1 calc R . .
C26 C 0.1401(4) 0.4493(3) 1.03390(17) 0.0349(12) Uani 1 1 d . . .
H26A H 0.1158 0.4505 1.0639 0.042 Uiso 1 1 calc R . .
C27 C 0.1028(3) 0.3979(3) 0.99635(17) 0.0299(11) Uani 1 1 d . . .
C28 C 0.1379(3) 0.3958(2) 0.95137(15) 0.0222(9) Uani 1 1 d . . .
C29 C 0.1006(3) 0.3405(2) 0.91051(15) 0.0199(9) Uani 1 1 d . . .
C30 C 0.0934(3) 0.3651(2) 0.85750(16) 0.0223(9) Uani 1 1 d . . .
C31 C -0.0936(4) 0.2398(3) 0.78972(17) 0.0319(11) Uani 1 1 d . . .
H31A H -0.1312 0.2026 0.8042 0.048 Uiso 1 1 calc R . .
H31B H -0.0512 0.2137 0.7710 0.048 Uiso 1 1 calc R . .
H31C H -0.1380 0.2731 0.7669 0.048 Uiso 1 1 calc R . .
C32 C -0.0151(4) 0.3537(3) 1.04160(19) 0.0424(14) Uani 1 1 d . . .
H32A H -0.0687 0.3176 1.0376 0.064 Uiso 1 1 calc R . .
H32B H -0.0402 0.4050 1.0432 0.064 Uiso 1 1 calc R . .
H32C H 0.0322 0.3427 1.0728 0.064 Uiso 1 1 calc R . .
C33 C 0.3378(3) 0.3704(3) 0.89926(18) 0.0313(11) Uani 1 1 d . . .
H33A H 0.3667 0.3662 0.8696 0.047 Uiso 1 1 calc R . .
H33B H 0.3015 0.3243 0.9028 0.047 Uiso 1 1 calc R . .
H33C H 0.3893 0.3774 0.9294 0.047 Uiso 1 1 calc R . .
O1 O 0.1823(2) 0.20399(17) 0.86555(11) 0.0270(7) Uani 1 1 d . . .
O2 O -0.1120(2) 0.24601(17) 0.91153(11) 0.0280(7) Uani 1 1 d . . .
O3 O -0.0359(2) 0.28356(17) 0.82927(11) 0.0280(7) Uani 1 1 d . . .
O4 O 0.0311(2) 0.34772(18) 0.99962(12) 0.0357(8) Uani 1 1 d . . .
S1 S 0.14220(8) 0.10007(6) 1.03427(4) 0.0242(2) Uani 1 1 d . . .
S2 S 0.25673(8) 0.45039(6) 0.89193(4) 0.0248(2) Uani 1 1 d . . .
C1S C 0.4631(4) 0.8661(3) 0.1503(2) 0.0436(13) Uani 1 1 d . . .
H1SA H 0.4565 0.8135 0.1613 0.052 Uiso 1 1 calc R . .
H1SB H 0.4799 0.8645 0.1167 0.052 Uiso 1 1 calc R . .
Cl1S Cl 0.55675(11) 0.91020(8) 0.19278(6) 0.0490(4) Uani 1 1 d . . .
Cl2S Cl 0.35157(12) 0.91323(9) 0.14537(7) 0.0651(5) Uani 1 1 d . . .
C2S C 0.9770(10) 0.5947(8) 0.8096(5) 0.050(3) Uani 0.611(3) 1 d PDU D 7
H2SA H 0.9850 0.5783 0.7759 0.060 Uiso 0.611(3) 1 calc PR D 7
H2SB H 0.9385 0.6419 0.8054 0.060 Uiso 0.611(3) 1 calc PR D 7
Cl3S Cl 1.0915(8) 0.6115(8) 0.8485(6) 0.0334(19) Uani 0.611(3) 1 d PDU D 7
Cl4S Cl 0.9149(2) 0.52418(19) 0.83637(11) 0.0638(9) Uani 0.611(3) 1 d PDU D 7
C2D C 0.932(2) 0.569(3) 0.816(3) 0.050(3) Uani 0.082(4) 1 d PDU E 8
H2DA H 0.9176 0.5733 0.7785 0.060 Uiso 0.082(4) 1 calc PR E 8
H2DB H 0.9225 0.5165 0.8250 0.060 Uiso 0.082(4) 1 calc PR E 8
Cl3D Cl 1.053(2) 0.598(3) 0.8405(17) 0.064(10) Uani 0.082(4) 1 d PDU E 8
Cl4D Cl 0.8543(19) 0.6297(16) 0.8409(9) 0.054(3) Uani 0.082(4) 1 d PDU E 8
C2E C 0.914(3) 0.612(2) 0.8096(12) 0.043(5) Uani 0.112(3) 1 d PDU F 9
H2EA H 0.8833 0.5968 0.7748 0.052 Uiso 0.112(3) 1 calc PR F 9
H2EB H 0.9621 0.6521 0.8075 0.052 Uiso 0.112(3) 1 calc PR F 9
Cl3E Cl 0.9739(13) 0.5337(9) 0.8427(5) 0.054(3) Uani 0.112(3) 1 d PDU F 9
Cl4E Cl 0.8240(14) 0.6489(11) 0.8397(7) 0.054(3) Uani 0.112(3) 1 d PDU F 9
C2F C 0.972(3) 0.583(3) 0.8018(17) 0.043(5) Uani 0.195(3) 1 d PDU G 10
H2FA H 0.9816 0.5307 0.7913 0.052 Uiso 0.195(3) 1 calc PR G 10
H2FB H 0.9566 0.6148 0.7711 0.052 Uiso 0.195(3) 1 calc PR G 10
Cl3F Cl 1.081(3) 0.616(2) 0.8410(19) 0.038(7) Uani 0.195(3) 1 d PDU G 10
Cl4F Cl 0.8752(7) 0.5863(7) 0.8336(3) 0.0638(9) Uani 0.195(3) 1 d PDU G 10

loop_
_atom_site_aniso_label
_atom_site_aniso_U_11
_atom_site_aniso_U_22
_atom_site_aniso_U_33
_atom_site_aniso_U_23
_atom_site_aniso_U_13
_atom_site_aniso_U_12
C1' 0.029(3) 0.027(2) 0.024(2) 0.008(2) -0.005(2) -0.002(2)
B2' 0.032(3) 0.031(3) 0.026(3) 0.006(2) 0.001(2) -0.006(2)
B3' 0.023(3) 0.028(3) 0.029(3) 0.004(2) -0.006(2) -0.005(2)
B4' 0.025(3) 0.023(3) 0.027(3) 0.003(2) 0.003(2) 0.003(2)
B5' 0.028(3) 0.023(3) 0.023(3) 0.008(2) 0.001(2) -0.006(2)
B6' 0.037(3) 0.032(3) 0.025(3) 0.000(2) 0.001(2) -0.011(3)
Br7' 0.035(6) 0.030(6) 0.026(6) -0.002(4) 0.005(4) -0.001(4)
B7' 0.031(3) 0.031(3) 0.016(2) -0.002(2) 0.006(2) -0.011(2)
B8' 0.028(3) 0.024(3) 0.023(3) 0.009(2) 0.002(2) -0.009(2)
B9' 0.026(3) 0.019(3) 0.025(3) 0.000(2) 0.002(2) 0.000(2)
B10' 0.023(3) 0.027(3) 0.017(2) 0.004(2) 0.005(2) -0.003(2)
B11' 0.026(3) 0.020(3) 0.021(3) 0.003(2) 0.006(2) 0.000(2)
B12' 0.019(3) 0.026(3) 0.018(2) 0.000(2) 0.001(2) -0.004(2)
Br1' 0.0372(3) 0.0409(3) 0.0221(2) -0.0052(2) 0.0123(2) -0.0117(2)
Br2' 0.0370(3) 0.0279(3) 0.0317(3) 0.0096(2) 0.0017(2) -0.0107(2)
Br3' 0.0280(2) 0.0239(2) 0.0337(3) -0.0044(2) 0.0047(2) 0.00073(19)
Br4' 0.0251(2) 0.0290(2) 0.0190(2) 0.00398(18) 0.00613(18) -0.00203(19)
Br5' 0.0332(3) 0.0225(2) 0.0288(2) 0.00031(19) 0.0082(2) 0.00080(19)
Br6' 0.0215(2) 0.0288(2) 0.0195(2) 0.00249(18) 0.00242(17) -0.00336(18)
C1" 0.043(3) 0.037(3) 0.015(2) -0.001(2) -0.002(2) -0.008(2)
B2" 0.035(3) 0.031(3) 0.026(3) 0.003(2) 0.002(2) -0.010(2)
Br7" 0.10(3) 0.044(16) 0.07(2) 0.011(13) -0.021(17) -0.005(14)
B3" 0.030(3) 0.035(3) 0.029(3) 0.003(2) -0.003(2) -0.003(2)
Br8" 0.024(7) 0.037(7) 0.055(9) -0.001(6) -0.014(5) 0.003(5)
B4" 0.032(3) 0.033(3) 0.021(3) 0.007(2) 0.001(2) -0.005(2)
B5" 0.035(3) 0.032(3) 0.019(3) -0.001(2) 0.008(2) -0.004(2)
B6" 0.033(3) 0.024(3) 0.022(3) 0.002(2) -0.004(2) -0.001(2)
B7" 0.029(3) 0.024(3) 0.015(2) 0.003(2) 0.002(2) -0.006(2)
B8" 0.028(3) 0.030(3) 0.032(3) 0.002(2) 0.006(2) -0.004(2)
B9" 0.022(3) 0.032(3) 0.028(3) 0.007(2) 0.001(2) -0.004(2)
B10" 0.031(3) 0.031(3) 0.024(3) 0.005(2) 0.003(2) -0.004(2)
B11" 0.030(3) 0.022(3) 0.021(3) -0.001(2) 0.002(2) -0.002(2)
B12" 0.022(3) 0.023(3) 0.020(2) 0.003(2) 0.002(2) -0.005(2)
Br1" 0.0544(3) 0.0257(2) 0.0209(2) 0.00551(19) 0.0045(2) -0.0070(2)
Br2" 0.0315(3) 0.0431(3) 0.0469(3) -0.0016(2) 0.0154(2) -0.0053(2)
Br3" 0.0379(3) 0.0295(3) 0.0552(3) 0.0110(2) 0.0003(3) 0.0046(2)
Br4" 0.0403(3) 0.0332(3) 0.0350(3) 0.0052(2) 0.0114(2) -0.0122(2)
Br5" 0.0295(3) 0.0319(3) 0.0338(3) -0.0023(2) -0.0021(2) 0.0008(2)
Br6" 0.0353(3) 0.0263(2) 0.0242(2) -0.00454(19) 0.0071(2) -0.0052(2)
C1 0.019(2) 0.021(2) 0.024(2) -0.0034(18) 0.0037(18) -0.0058(18)
C2 0.025(2) 0.020(2) 0.032(3) -0.0029(19) 0.009(2) -0.0041(19)
C3 0.022(2) 0.020(2) 0.038(3) -0.007(2) 0.004(2) -0.0049(19)
C4 0.035(3) 0.016(2) 0.024(2) -0.0005(18) 0.002(2) -0.004(2)
C5 0.023(2) 0.021(2) 0.021(2) -0.0014(18) 0.0045(18) -0.0053(18)
C6 0.023(2) 0.017(2) 0.022(2) -0.0012(18) 0.0068(18) -0.0048(18)
C7 0.036(3) 0.016(2) 0.023(2) 0.0008(18) 0.007(2) -0.0062(19)
C8 0.029(3) 0.023(2) 0.029(3) -0.0030(19) 0.011(2) -0.007(2)
C9 0.032(3) 0.028(3) 0.027(3) -0.004(2) 0.007(2) -0.006(2)
C10 0.024(2) 0.024(2) 0.019(2) -0.0024(18) 0.0056(18) -0.0015(19)
C11 0.027(2) 0.020(2) 0.019(2) -0.0033(18) 0.0049(18) -0.0061(18)
C12 0.021(2) 0.022(2) 0.015(2) -0.0024(17) 0.0048(17) -0.0027(18)
C13 0.020(2) 0.019(2) 0.019(2) -0.0057(17) 0.0027(18) -0.0071(17)
C14 0.056(3) 0.032(3) 0.031(3) 0.004(2) 0.025(3) 0.006(2)
C15 0.028(3) 0.051(3) 0.042(3) 0.020(3) 0.010(2) 0.008(2)
C16 0.029(3) 0.029(3) 0.023(2) -0.0055(19) 0.007(2) -0.009(2)
C17 0.020(2) 0.024(2) 0.016(2) -0.0007(17) 0.0064(17) -0.0036(18)
C18 0.026(2) 0.022(2) 0.025(2) -0.0012(19) 0.0078(19) -0.0026(19)
C19 0.026(2) 0.029(2) 0.022(2) -0.0001(19) 0.0039(19) 0.003(2)
C20 0.038(3) 0.025(2) 0.018(2) 0.0032(19) 0.006(2) 0.006(2)
C21 0.037(3) 0.022(2) 0.027(2) 0.005(2) 0.011(2) 0.001(2)
C22 0.023(2) 0.017(2) 0.024(2) 0.0008(18) 0.0052(19) 0.0034(18)
C23 0.031(3) 0.020(2) 0.021(2) 0.0033(18) 0.0080(19) -0.0038(19)
C24 0.043(3) 0.027(3) 0.028(3) 0.002(2) 0.006(2) -0.011(2)
C25 0.069(4) 0.026(3) 0.022(3) -0.002(2) 0.003(3) -0.011(3)
C26 0.061(4) 0.029(3) 0.018(2) -0.004(2) 0.014(2) -0.008(2)
C27 0.037(3) 0.024(2) 0.030(3) 0.001(2) 0.011(2) -0.009(2)
C28 0.032(3) 0.019(2) 0.017(2) 0.0023(17) 0.0073(19) 0.0039(19)
C29 0.023(2) 0.022(2) 0.016(2) 0.0014(17) 0.0044(17) 0.0014(18)
C30 0.023(2) 0.020(2) 0.024(2) 0.0014(18) 0.0071(19) 0.0062(18)
C31 0.035(3) 0.034(3) 0.025(2) -0.003(2) 0.000(2) -0.011(2)
C32 0.059(4) 0.042(3) 0.037(3) -0.006(2) 0.034(3) -0.013(3)
C33 0.029(3) 0.033(3) 0.033(3) 0.007(2) 0.010(2) 0.005(2)
O1 0.0312(18) 0.0285(17) 0.0245(17) 0.0018(14) 0.0131(14) 0.0046(14)
O2 0.0226(17) 0.0345(18) 0.0277(17) 0.0112(14) 0.0074(14) 0.0032(14)
O3 0.0319(18) 0.0341(18) 0.0180(16) -0.0036(14) 0.0051(14) -0.0079(15)
O4 0.048(2) 0.0355(19) 0.0303(19) -0.0111(15) 0.0225(16) -0.0151(16)
S1 0.0275(6) 0.0236(6) 0.0209(6) 0.0032(5) 0.0040(5) -0.0039(5)
S2 0.0303(6) 0.0218(6) 0.0226(6) 0.0038(5) 0.0064(5) -0.0039(5)
C1S 0.050(4) 0.042(3) 0.042(3) -0.006(3) 0.018(3) 0.000(3)
Cl1S 0.0519(9) 0.0395(8) 0.0584(9) -0.0114(7) 0.0181(7) -0.0042(6)
Cl2S 0.0515(9) 0.0450(9) 0.0986(13) 0.0170(9) 0.0159(9) 0.0058(7)
C2S 0.047(5) 0.079(8) 0.024(6) 0.006(5) 0.008(4) 0.005(5)
Cl3S 0.028(2) 0.033(3) 0.039(4) -0.005(3) 0.006(3) 0.0026(19)
Cl4S 0.0519(18) 0.084(2) 0.0606(16) -0.0364(16) 0.0223(14) -0.0357(16)
C2D 0.047(5) 0.079(8) 0.024(6) 0.006(5) 0.008(4) 0.005(5)
Cl3D 0.056(9) 0.08(2) 0.047(15) -0.040(16) -0.011(15) 0.015(14)
Cl4D 0.063(8) 0.054(7) 0.039(4) -0.014(4) -0.002(5) 0.018(5)
C2E 0.041(9) 0.066(12) 0.019(11) -0.001(9) -0.003(7) 0.002(9)
Cl3E 0.063(8) 0.054(7) 0.039(4) -0.014(4) -0.002(5) 0.018(5)
Cl4E 0.063(8) 0.054(7) 0.039(4) -0.014(4) -0.002(5) 0.018(5)
C2F 0.041(9) 0.066(12) 0.019(11) -0.001(9) -0.003(7) 0.002(9)
Cl3F 0.041(9) 0.027(8) 0.043(14) 0.003(7) -0.002(8) -0.016(10)
Cl4F 0.0519(18) 0.084(2) 0.0606(16) -0.0364(16) 0.0223(14) -0.0357(16)

loop_
_atom_type_symbol
_atom_type_description
_atom_type_scat_dispersion_real
_atom_type_scat_dispersion_imag
_atom_type_scat_source
C C 0.0033 0.0016 'International Tables Vol C Tables 4.2.6.8 and 6.1.1.4'
H H 0.0000 0.0000 'International Tables Vol C Tables 4.2.6.8 and 6.1.1.4'
B B 0.0013 0.0007 'International Tables Vol C Tables 4.2.6.8 and 6.1.1.4'
O O 0.0106 0.0060 'International Tables Vol C Tables 4.2.6.8 and 6.1.1.4'
S S 0.1246 0.1234 'International Tables Vol C Tables 4.2.6.8 and 6.1.1.4'
Cl Cl 0.1484 0.1585 'International Tables Vol C Tables 4.2.6.8 and 6.1.1.4'
Br Br -0.2901 2.4595 'International Tables Vol C Tables 4.2.6.8 and 6.1.1.4'

loop_
_geom_angle_atom_site_label_1
_geom_angle_atom_site_label_2
_geom_angle_atom_site_label_3
_geom_angle
B3' C1' B2' 63.3(3)
B3' C1' B5' 115.1(4)
B2' C1' B5' 115.3(4)
B3' C1' B4' 63.2(3)
B2' C1' B4' 115.8(4)
B5' C1' B4' 62.5(3)
B3' C1' B6' 115.5(4)
B2' C1' B6' 63.1(3)
B5' C1' B6' 62.7(3)
B4' C1' B6' 115.0(4)
C1' B2' B8' 103.9(4)
C1' B2' B3' 58.2(3)
B8' B2' B3' 59.7(3)
C1' B2' B7' 104.2(4)
B8' B2' B7' 60.1(3)
B3' B2' B7' 107.7(4)
C1' B2' B6' 59.0(3)
B8' B2' B6' 107.9(4)
B3' B2' B6' 108.0(4)
B7' B2' B6' 59.7(3)
C1' B3' B8' 104.4(4)
C1' B3' B9' 104.5(4)
B8' B3' B9' 60.6(3)
C1' B3' B2' 58.5(3)
B8' B3' B2' 60.0(3)
B9' B3' B2' 108.6(4)
C1' B3' B4' 59.0(3)
B8' B3' B4' 108.2(4)
B9' B3' B4' 59.6(3)
B2' B3' B4' 108.4(4)
C1' B4' B9' 103.8(4)
C1' B4' B10' 104.4(4)
B9' B4' B10' 60.6(3)
C1' B4' B5' 58.6(3)
B9' B4' B5' 108.1(4)
B10' B4' B5' 59.9(3)
C1' B4' B3' 57.8(3)
B9' B4' B3' 59.8(3)
B10' B4' B3' 108.2(4)
B5' B4' B3' 107.4(4)
C1' B5' B11' 104.6(3)
C1' B5' B10' 104.6(3)
B11' B5' B10' 60.6(3)
C1' B5' B4' 58.9(3)
B11' B5' B4' 108.7(4)
B10' B5' B4' 59.9(3)
C1' B5' B6' 58.9(3)
B11' B5' B6' 59.9(3)
B10' B5' B6' 108.6(4)
B4' B5' B6' 108.8(4)
C1' B6' B11' 104.1(4)
C1' B6' B7' 103.6(4)
B11' B6' B7' 60.5(3)
C1' B6' B5' 58.4(3)
B11' B6' B5' 59.7(3)
B7' B6' B5' 107.7(4)
C1' B6' Br7' 106.4(4)
B11' B6' Br7' 137.2(5)
B7' B6' Br7' 136.4(5)
B5' B6' Br7' 114.9(5)
C1' B6' B2' 57.9(3)
B11' B6' B2' 108.3(4)
B7' B6' B2' 60.0(3)
B5' B6' B2' 107.4(4)
Br7' B6' B2' 113.1(5)
B6' B7' B8' 108.2(4)
B6' B7' B2' 60.4(3)
B8' B7' B2' 59.8(3)
B6' B7' B12' 108.3(4)
B8' B7' B12' 60.7(3)
B2' B7' B12' 108.7(4)
B6' B7' B11' 59.8(3)
B8' B7' B11' 108.2(3)
B2' B7' B11' 108.1(4)
B12' B7' B11' 59.9(3)
B6' B7' Br1' 122.6(3)
B8' B7' Br1' 120.9(3)
B2' B7' Br1' 122.0(3)
B12' B7' Br1' 120.3(3)
B11' B7' Br1' 122.0(3)
B3' B8' B2' 60.2(3)
B3' B8' B7' 108.1(4)
B2' B8' B7' 60.1(3)
B3' B8' B9' 59.7(3)
B2' B8' B9' 108.1(4)
B7' B8' B9' 108.0(3)
B3' B8' B12' 108.2(3)
B2' B8' B12' 108.1(3)
B7' B8' B12' 59.7(3)
B9' B8' B12' 60.5(3)
B3' B8' Br2' 120.8(3)
B2' B8' Br2' 120.2(3)
B7' B8' Br2' 121.8(3)
B9' B8' Br2' 122.5(3)
B12' B8' Br2' 122.9(3)
B4' B9' B3' 60.6(3)
B4' B9' B10' 59.9(3)
B3' B9' B10' 108.3(3)
B4' B9' B8' 108.3(4)
B3' B9' B8' 59.7(3)
B10' B9' B8' 108.0(3)
B4' B9' B12' 108.0(3)
B3' B9' B12' 107.9(4)
B10' B9' B12' 59.8(3)
B8' B9' B12' 60.2(3)
B4' B9' Br3' 121.4(3)
B3' B9' Br3' 122.1(3)
B10' B9' Br3' 121.3(3)
B8' B9' Br3' 122.0(3)
B12' B9' Br3' 121.5(3)
B4' B10' B5' 60.1(3)
B4' B10' B9' 59.5(3)
B5' B10' B9' 107.4(3)
B4' B10' B11' 108.0(3)
B5' B10' B11' 59.6(3)
B9' B10' B11' 108.0(3)
B4' B10' B12' 108.3(3)
B5' B10' B12' 107.5(3)
B9' B10' B12' 60.7(3)
B11' B10' B12' 59.7(3)
B4' B10' Br4' 121.3(3)
B5' B10' Br4' 122.3(3)
B9' B10' Br4' 121.5(3)
B11' B10' Br4' 122.3(3)
B12' B10' Br4' 121.7(3)
B5' B11' B6' 60.4(3)
B5' B11' B12' 108.0(4)
B6' B11' B12' 108.2(3)
B5' B11' B7' 107.7(3)
B6' B11' B7' 59.8(3)
B12' B11' B7' 59.9(3)
B5' B11' B10' 59.7(3)
B6' B11' B10' 108.3(4)
B12' B11' B10' 60.2(3)
B7' B11' B10' 107.8(3)
B5' B11' Br5' 120.8(3)
B6' B11' Br5' 121.8(3)
B12' B11' Br5' 122.0(3)
B7' B11' Br5' 123.4(3)
B10' B11' Br5' 120.7(3)
B7' B12' B11' 60.2(3)
B7' B12' B10' 107.9(3)
B11' B12' B10' 60.1(3)
B7' B12' B8' 59.6(3)
B11' B12' B8' 107.5(3)
B10' B12' B8' 107.1(3)
B7' B12' B9' 107.0(3)
B11' B12' B9' 107.3(3)
B10' B12' B9' 59.5(3)
B8' B12' B9' 59.3(3)
B7' B12' Br6' 122.2(3)
B11' B12' Br6' 122.5(3)
B10' B12' Br6' 122.1(3)
B8' B12' Br6' 121.8(3)
B9' B12' Br6' 121.9(3)
B3" C1" B5" 115.4(4)
B3" C1" B2" 63.2(3)
B5" C1" B2" 115.2(4)
B3" C1" B4" 62.9(3)
B5" C1" B4" 63.4(3)
B2" C1" B4" 115.7(4)
B3" C1" B6" 115.3(4)
B5" C1" B6" 62.9(3)
B2" C1" B6" 62.8(3)
B4" C1" B6" 115.7(4)
C1" B2" B7" 104.6(4)
C1" B2" B8" 104.5(4)
B7" B2" B8" 60.5(3)
C1" B2" B6" 59.0(3)
B7" B2" B6" 59.8(3)
B8" B2" B6" 108.5(4)
C1" B2" B3" 58.2(3)
B7" B2" B3" 108.2(4)
B8" B2" B3" 60.0(3)
B6" B2" B3" 108.2(4)
C1" B2" Br7" 120.4(11)
B7" B2" Br7" 128.9(9)
B8" B2" Br7" 122.5(11)
B6" B2" Br7" 124.4(10)
B3" B2" Br7" 115.3(9)
C1" B3" B8" 104.6(4)
C1" B3" B4" 58.9(3)
B8" B3" B4" 109.1(4)
C1" B3" B9" 104.6(4)
B8" B3" B9" 60.8(3)
B4" B3" B9" 60.0(3)
C1" B3" B2" 58.6(3)
B8" B3" B2" 59.9(3)
B4" B3" B2" 108.6(4)
B9" B3" B2" 108.4(4)
C1" B3" Br8" 121.7(5)
B8" B3" Br8" 117.6(5)
B4" B3" Br8" 129.4(5)
B9" B3" Br8" 130.1(5)
B2" B3" Br8" 110.9(5)
C1" B4" B3" 58.2(3)
C1" B4" B9" 104.0(4)
B3" B4" B9" 60.0(3)
C1" B4" B10" 103.5(4)
B3" B4" B10" 108.0(4)
B9" B4" B10" 60.5(3)
C1" B4" B5" 58.1(3)
B3" B4" B5" 107.2(4)
B9" B4" B5" 107.7(4)
B10" B4" B5" 59.3(3)
C1" B5" B10" 104.5(4)
C1" B5" B6" 59.0(3)
B10" B5" B6" 108.3(4)
C1" B5" B11" 104.4(4)
B10" B5" B11" 60.3(3)
B6" B5" B11" 59.7(3)
C1" B5" B4" 58.6(3)
B10" B5" B4" 60.1(3)
B6" B5" B4" 108.6(4)
B11" B5" B4" 108.4(4)
C1" B6" B7" 104.0(4)
C1" B6" B11" 104.1(4)
B7" B6" B11" 60.4(3)
C1" B6" B2" 58.2(3)
B7" B6" B2" 59.9(3)
B11" B6" B2" 108.2(4)
C1" B6" B5" 58.1(3)
B7" B6" B5" 108.3(4)
B11" B6" B5" 60.2(3)
B2" B6" B5" 107.5(4)
B6" B7" B2" 60.2(3)
B6" B7" B11" 59.8(3)
B2" B7" B11" 107.9(3)
B6" B7" B8" 108.2(3)
B2" B7" B8" 59.8(3)
B11" B7" B8" 108.3(3)
B6" B7" B12" 108.2(3)
B2" B7" B12" 108.3(4)
B11" B7" B12" 60.0(3)
B8" B7" B12" 60.6(3)
B6" B7" Br1" 121.0(3)
B2" B7" Br1" 121.2(3)
B11" B7" Br1" 122.0(3)
B8" B7" Br1" 121.8(3)
B12" B7" Br1" 122.1(3)
B2" B8" B3" 60.2(3)
B2" B8" B7" 59.7(3)
B3" B8" B7" 107.7(4)
B2" B8" B9" 107.7(4)
B3" B8" B9" 59.6(3)
B7" B8" B9" 107.6(4)
B2" B8" B12" 107.8(4)
B3" B8" B12" 107.6(4)
B7" B8" B12" 59.9(3)
B9" B8" B12" 59.9(3)
B2" B8" Br2" 122.1(3)
B3" B8" Br2" 121.0(4)
B7" B8" Br2" 123.0(3)
B9" B8" Br2" 121.2(3)
B12" B8" Br2" 122.2(3)
B4" B9" B3" 60.0(3)
B4" B9" B10" 60.0(3)
B3" B9" B10" 107.5(4)
B4" B9" B8" 108.0(4)
B3" B9" B8" 59.6(3)
B10" B9" B8" 108.0(4)
B4" B9" B12" 108.5(4)
B3" B9" B12" 107.9(4)
B10" B9" B12" 60.2(3)
B8" B9" B12" 60.3(3)
B4" B9" Br3" 121.6(3)
B3" B9" Br3" 123.1(3)
B10" B9" Br3" 121.0(3)
B8" B9" Br3" 122.3(3)
B12" B9" Br3" 120.7(3)
B5" B10" B4" 60.5(3)
B5" B10" B11" 60.2(3)
B4" B10" B11" 108.6(4)
B5" B10" B9" 107.8(4)
B4" B10" B9" 59.5(3)
B11" B10" B9" 107.8(4)
B5" B10" B12" 108.1(4)
B4" B10" B12" 108.1(4)
B11" B10" B12" 59.8(3)
B9" B10" B12" 60.1(3)
B5" B10" Br4" 122.7(4)
B4" B10" Br4" 122.1(3)
B11" B10" Br4" 121.7(3)
B9" B10" Br4" 121.3(3)
B12" B10" Br4" 120.6(3)
B6" B11" B5" 60.1(3)
B6" B11" B7" 59.7(3)
B5" B11" B7" 107.7(4)
B6" B11" B10" 108.0(4)
B5" B11" B10" 59.5(3)
B7" B11" B10" 108.3(4)
B6" B11" B12" 108.4(4)
B5" B11" B12" 108.1(4)
B7" B11" B12" 60.3(3)
B10" B11" B12" 60.6(3)
B6" B11" Br5" 121.3(3)
B5" B11" Br5" 119.8(3)
B7" B11" Br5" 123.7(3)
B10" B11" Br5" 120.6(3)
B12" B11" Br5" 122.8(3)
B11" B12" B7" 59.7(3)
B11" B12" B9" 107.3(4)
B7" B12" B9" 107.2(3)
B11" B12" B10" 59.6(3)
B7" B12" B10" 107.1(4)
B9" B12" B10" 59.7(3)
B11" B12" B8" 107.2(4)
B7" B12" B8" 59.5(3)
B9" B12" B8" 59.8(3)
B10" B12" B8" 107.2(4)
B11" B12" Br6" 121.8(3)
B7" B12" Br6" 123.4(3)
B9" B12" Br6" 121.5(3)
B10" B12" Br6" 120.9(3)
B8" B12" Br6" 123.2(3)
O1 C1 C2 124.3(4)
O1 C1 C13 115.6(4)
C2 C1 C13 120.1(4)
C1 C2 C3 121.7(4)
C2 C3 C4 119.8(4)
C5 C4 C3 117.8(4)
C4 C5 C13 124.2(4)
C4 C5 S1 116.7(3)
C13 C5 S1 119.1(3)
C7 C6 C11 123.4(4)
C7 C6 S1 116.4(3)
C11 C6 S1 119.8(3)
C8 C7 C6 118.1(4)
C7 C8 C9 120.7(4)
C10 C9 C8 120.5(4)
O2 C10 C9 124.3(4)
O2 C10 C11 115.0(4)
C9 C10 C11 120.8(4)
C6 C11 C10 116.6(4)
C6 C11 C12 120.8(4)
C10 C11 C12 122.5(4)
C17 C12 C13 118.7(4)
C17 C12 C11 124.2(4)
C13 C12 C11 117.1(4)
C5 C13 C1 116.3(4)
C5 C13 C12 122.0(4)
C1 C13 C12 121.6(4)
C12 C17 C29 166.9(4)
C12 C17 O1 82.2(3)
C29 C17 O1 94.6(3)
C12 C17 O4 97.8(3)
C29 C17 O4 81.5(3)
O1 C17 O4 162.7(2)
C12 C17 O2 79.4(3)
C29 C17 O2 112.9(3)
O1 C17 O2 120.51(18)
O4 C17 O2 76.16(14)
C12 C17 O3 113.3(3)
C29 C17 O3 78.0(3)
O1 C17 O3 76.53(14)
O4 C17 O3 118.61(18)
O2 C17 O3 60.72(12)
O3 C18 C19 124.1(4)
O3 C18 C30 115.3(4)
C19 C18 C30 120.7(4)
C20 C19 C18 120.3(4)
C21 C20 C19 120.5(4)
C20 C21 C22 119.2(4)
C21 C22 C30 122.7(4)
C21 C22 S2 116.0(3)
C30 C22 S2 121.0(3)
C28 C23 C24 123.5(4)
C28 C23 S2 119.9(3)
C24 C23 S2 116.6(3)
C25 C24 C23 117.8(4)
C24 C25 C26 121.0(4)
C27 C26 C25 120.7(4)
O4 C27 C26 123.5(4)
O4 C27 C28 116.1(4)
C26 C27 C28 120.3(4)
C23 C28 C27 116.7(4)
C23 C28 C29 121.5(4)
C27 C28 C29 121.8(4)
C17 C29 C30 124.2(4)
C17 C29 C28 117.7(4)
C30 C29 C28 118.0(4)
C22 C30 C18 116.6(4)
C22 C30 C29 120.3(4)
C18 C30 C29 123.0(4)
C1 O1 C14 117.7(3)
C1 O1 C17 89.4(2)
C14 O1 C17 152.8(3)
C10 O2 C15 118.6(3)
C10 O2 C17 91.2(2)
C15 O2 C17 144.6(3)
C18 O3 C31 118.3(3)
C18 O3 C17 90.0(2)
C31 O3 C17 142.4(3)
C27 O4 C32 118.2(4)
C27 O4 C17 87.7(3)
C32 O4 C17 152.6(3)
C5 S1 C6 101.5(2)
C5 S1 C16 103.8(2)
C6 S1 C16 101.8(2)
C22 S2 C23 102.7(2)
C22 S2 C33 101.6(2)
C23 S2 C33 103.3(2)
Cl1S C1S Cl2S 112.1(3)
Cl3S C2S Cl4S 110.1(9)
Cl4D C2D Cl3D 108(2)
Cl3E C2E Cl4E 111.4(14)
Cl3F C2F Cl4F 111(2)

loop_
_geom_bond_atom_site_label_1
_geom_bond_atom_site_label_2
_geom_bond_distance
C1' B3' 1.690(7)
C1' B2' 1.695(7)
C1' B5' 1.707(6)
C1' B4' 1.713(7)
C1' B6' 1.716(7)
B2' B8' 1.773(7)
B2' B3' 1.776(8)
B2' B7' 1.778(8)
B2' B6' 1.785(8)
B3' B8' 1.767(7)
B3' B9' 1.768(7)
B3' B4' 1.782(7)
B4' B9' 1.763(7)
B4' B10' 1.771(7)
B4' B5' 1.774(7)
B5' B11' 1.769(7)
B5' B10' 1.771(7)
B5' B6' 1.781(7)
B6' B11' 1.772(7)
B6' B7' 1.773(7)
B6' Br7' 1.785(11)
B7' B8' 1.778(7)
B7' B12' 1.780(7)
B7' B11' 1.785(7)
B7' Br1' 1.963(5)
B8' B9' 1.784(7)
B8' B12' 1.799(7)
B8' Br2' 1.962(5)
B9' B10' 1.783(7)
B9' B12' 1.805(7)
B9' Br3' 1.958(5)
B10' B11' 1.787(7)
B10' B12' 1.790(7)
B10' Br4' 1.953(5)
B11' B12' 1.781(7)
B11' Br5' 1.960(5)
B12' Br6' 1.939(5)
C1" B3" 1.691(7)
C1" B5" 1.696(7)
C1" B2" 1.697(7)
C1" B4" 1.705(7)
C1" B6" 1.712(7)
B2" B7" 1.769(7)
B2" B8" 1.770(8)
B2" B6" 1.775(8)
B2" B3" 1.775(8)
B2" Br7" 1.86(3)
B3" B8" 1.771(8)
B3" B4" 1.771(8)
B3" B9" 1.772(8)
B3" Br8" 2.016(12)
B4" B9" 1.772(8)
B4" B10" 1.780(7)
B4" B5" 1.786(8)
B5" B10" 1.765(8)
B5" B6" 1.777(7)
B5" B11" 1.778(7)
B6" B7" 1.768(7)
B6" B11" 1.770(7)
B7" B11" 1.781(7)
B7" B8" 1.783(8)
B7" B12" 1.791(7)
B7" Br1" 1.954(5)
B8" B9" 1.794(7)
B8" B12" 1.802(7)
B8" Br2" 1.951(6)
B9" B10" 1.789(8)
B9" B12" 1.796(7)
B9" Br3" 1.952(6)
B10" B11" 1.781(7)
B10" B12" 1.798(7)
B10" Br4" 1.951(5)
B11" B12" 1.785(7)
B11" Br5" 1.945(5)
B12" Br6" 1.942(5)
C1 O1 1.359(5)
C1 C2 1.380(6)
C1 C13 1.414(6)
C2 C3 1.385(6)
C3 C4 1.392(6)
C4 C5 1.382(6)
C5 C13 1.396(6)
C5 S1 1.768(4)
C6 C7 1.391(6)
C6 C11 1.393(6)
C6 S1 1.771(4)
C7 C8 1.373(6)
C8 C9 1.388(6)
C9 C10 1.383(6)
C10 O2 1.352(5)
C10 C11 1.404(6)
C11 C12 1.500(6)
C12 C17 1.310(6)
C12 C13 1.489(6)
C14 O1 1.423(5)
C15 O2 1.424(5)
C16 S1 1.802(4)
C17 C29 1.319(6)
C17 O1 2.641(5)
C17 O4 2.673(5)
C17 O2 2.706(5)
C17 O3 2.750(5)
C18 O3 1.348(5)
C18 C19 1.398(6)
C18 C30 1.406(6)
C19 C20 1.380(6)
C20 C21 1.366(6)
C21 C22 1.391(6)
C22 C30 1.396(6)
C22 S2 1.756(4)
C23 C28 1.394(6)
C23 C24 1.396(6)
C23 S2 1.762(4)
C24 C25 1.375(7)
C25 C26 1.387(7)
C26 C27 1.387(6)
C27 O4 1.364(5)
C27 C28 1.413(6)
C28 C29 1.491(6)
C29 C30 1.487(6)
C31 O3 1.431(5)
C32 O4 1.432(5)
C33 S2 1.806(5)
C1S Cl1S 1.744(5)
C1S Cl2S 1.762(5)
C2S Cl3S 1.760(8)
C2S Cl4S 1.770(9)
C2D Cl4D 1.771(10)
C2D Cl3D 1.772(10)
C2E Cl3E 1.772(10)
C2E Cl4E 1.774(10)
C2F Cl3F 1.768(10)
C2F Cl4F 1.771(10)

loop_
_geom_torsion_atom_site_label_1
_geom_torsion_atom_site_label_2
_geom_torsion_atom_site_label_3
_geom_torsion_atom_site_label_4
_geom_torsion
B3' C1' B2' B8' -40.1(3)
B5' C1' B2' B8' 66.6(5)
B4' C1' B2' B8' -3.6(5)
B6' C1' B2' B8' 102.7(4)
B5' C1' B2' B3' 106.7(4)
B4' C1' B2' B3' 36.5(4)
B6' C1' B2' B3' 142.8(4)
B3' C1' B2' B7' -102.3(4)
B5' C1' B2' B7' 4.4(5)
B4' C1' B2' B7' -65.8(5)
B6' C1' B2' B7' 40.5(3)
B3' C1' B2' B6' -142.8(4)
B5' C1' B2' B6' -36.1(4)
B4' C1' B2' B6' -106.3(4)
B2' C1' B3' B8' 40.3(3)
B5' C1' B3' B8' -66.6(5)
B4' C1' B3' B8' -102.8(4)
B6' C1' B3' B8' 3.6(5)
B2' C1' B3' B9' 103.2(4)
B5' C1' B3' B9' -3.8(5)
B4' C1' B3' B9' -40.0(3)
B6' C1' B3' B9' 66.5(5)
B5' C1' B3' B2' -107.0(4)
B4' C1' B3' B2' -143.2(4)
B6' C1' B3' B2' -36.7(4)
B2' C1' B3' B4' 143.2(4)
B5' C1' B3' B4' 36.2(4)
B6' C1' B3' B4' 106.4(4)
B8' B2' B3' C1' 133.6(4)
B7' B2' B3' C1' 96.1(4)
B6' B2' B3' C1' 33.0(3)
C1' B2' B3' B8' -133.6(4)
B7' B2' B3' B8' -37.6(3)
B6' B2' B3' B8' -100.6(4)
C1' B2' B3' B9' -96.0(4)
B8' B2' B3' B9' 37.6(3)
B7' B2' B3' B9' 0.1(4)
B6' B2' B3' B9' -63.0(4)
C1' B2' B3' B4' -32.8(3)
B8' B2' B3' B4' 100.8(4)
B7' B2' B3' B4' 63.2(4)
B6' B2' B3' B4' 0.2(4)
B3' C1' B4' B9' 40.0(3)
B2' C1' B4' B9' 3.4(5)
B5' C1' B4' B9' -103.0(4)
B6' C1' B4' B9' -67.3(4)
B3' C1' B4' B10' 102.7(4)
B2' C1' B4' B10' 66.1(4)
B5' C1' B4' B10' -40.3(3)
B6' C1' B4' B10' -4.6(5)
B3' C1' B4' B5' 142.9(4)
B2' C1' B4' B5' 106.4(4)
B6' C1' B4' B5' 35.7(4)
B2' C1' B4' B3' -36.5(4)
B5' C1' B4' B3' -142.9(4)
B6' C1' B4' B3' -107.3(4)
B8' B3' B4' C1' 96.2(4)
B9' B3' B4' C1' 133.8(4)
B2' B3' B4' C1' 32.6(3)
C1' B3' B4' B9' -133.8(4)
B8' B3' B4' B9' -37.6(3)
B2' B3' B4' B9' -101.2(4)
C1' B3' B4' B10' -95.9(4)
B8' B3' B4' B10' 0.3(5)
B9' B3' B4' B10' 37.9(3)
B2' B3' B4' B10' -63.3(4)
C1' B3' B4' B5' -32.6(3)
B8' B3' B4' B5' 63.6(4)
B9' B3' B4' B5' 101.2(4)
B2' B3' B4' B5' 0.0(4)
B3' C1' B5' B11' 66.8(5)
B2' C1' B5' B11' -4.0(5)
B4' C1' B5' B11' 103.2(4)
B6' C1' B5' B11' -40.3(3)
B3' C1' B5' B10' 3.9(5)
B2' C1' B5' B10' -66.9(5)
B4' C1' B5' B10' 40.3(3)
B6' C1' B5' B10' -103.2(4)
B3' C1' B5' B4' -36.4(4)
B2' C1' B5' B4' -107.3(4)
B6' C1' B5' B4' -143.5(4)
B3' C1' B5' B6' 107.1(4)
B2' C1' B5' B6' 36.3(4)
B4' C1' B5' B6' 143.5(4)
B9' B4' B5' C1' 95.4(4)
B10' B4' B5' C1' 133.7(4)
B3' B4' B5' C1' 32.3(3)
C1' B4' B5' B11' -96.2(4)
B9' B4' B5' B11' -0.7(5)
B10' B4' B5' B11' 37.5(3)
B3' B4' B5' B11' -63.9(4)
C1' B4' B5' B10' -133.7(4)
B9' B4' B5' B10' -38.2(3)
B3' B4' B5' B10' -101.4(4)
C1' B4' B5' B6' -32.5(3)
B9' B4' B5' B6' 62.9(4)
B10' B4' B5' B6' 101.1(4)
B3' B4' B5' B6' -0.2(5)
B3' C1' B6' B11' -66.2(5)
B2' C1' B6' B11' -103.0(4)
B5' C1' B6' B11' 40.1(3)
B4' C1' B6' B11' 4.5(5)
B3' C1' B6' B7' -3.8(5)
B2' C1' B6' B7' -40.6(3)
B5' C1' B6' B7' 102.6(4)
B4' C1' B6' B7' 67.0(4)
B3' C1' B6' B5' -106.4(4)
B2' C1' B6' B5' -143.1(4)
B4' C1' B6' B5' -35.6(4)
B3' C1' B6' Br7' 144.1(5)
B2' C1' B6' Br7' 107.4(5)
B5' C1' B6' Br7' -109.5(5)
B4' C1' B6' Br7' -145.1(5)
B3' C1' B6' B2' 36.8(4)
B5' C1' B6' B2' 143.1(4)
B4' C1' B6' B2' 107.6(4)
B11' B5' B6' C1' 133.7(4)
B10' B5' B6' C1' 96.2(4)
B4' B5' B6' C1' 32.5(3)
C1' B5' B6' B11' -133.7(4)
B10' B5' B6' B11' -37.4(3)
B4' B5' B6' B11' -101.1(4)
C1' B5' B6' B7' -95.4(4)
B11' B5' B6' B7' 38.3(3)
B10' B5' B6' B7' 0.8(5)
B4' B5' B6' B7' -62.8(5)
C1' B5' B6' Br7' 94.5(5)
B11' B5' B6' Br7' -131.8(5)
B10' B5' B6' Br7' -169.3(5)
B4' B5' B6' Br7' 127.1(5)
C1' B5' B6' B2' -32.2(3)
B11' B5' B6' B2' 101.5(4)
B10' B5' B6' B2' 64.0(4)
B4' B5' B6' B2' 0.4(5)
B8' B2' B6' C1' -95.8(4)
B3' B2' B6' C1' -32.7(3)
B7' B2' B6' C1' -133.1(4)
C1' B2' B6' B11' 95.4(4)
B8' B2' B6' B11' -0.4(5)
B3' B2' B6' B11' 62.7(4)
B7' B2' B6' B11' -37.7(3)
C1' B2' B6' B7' 133.1(4)
B8' B2' B6' B7' 37.3(3)
B3' B2' B6' B7' 100.4(4)
C1' B2' B6' B5' 32.4(3)
B8' B2' B6' B5' -63.5(4)
B3' B2' B6' B5' -0.4(5)
B7' B2' B6' B5' -100.8(4)
C1' B2' B6' Br7' -95.4(5)
B8' B2' B6' Br7' 168.8(5)
B3' B2' B6' Br7' -128.1(5)
B7' B2' B6' Br7' 131.5(5)
C1' B6' B7' B8' 2.3(4)
B11' B6' B7' B8' 100.9(4)
B5' B6' B7' B8' 63.0(4)
Br7' B6' B7' B8' -130.1(7)
B2' B6' B7' B8' -37.2(3)
C1' B6' B7' B2' 39.5(3)
B11' B6' B7' B2' 138.2(4)
B5' B6' B7' B2' 100.2(4)
Br7' B6' B7' B2' -92.9(7)
C1' B6' B7' B12' -62.1(4)
B11' B6' B7' B12' 36.6(3)
B5' B6' B7' B12' -1.4(5)
Br7' B6' B7' B12' 165.6(6)
B2' B6' B7' B12' -101.6(4)
C1' B6' B7' B11' -98.7(4)
B5' B6' B7' B11' -37.9(3)
Br7' B6' B7' B11' 129.0(7)
B2' B6' B7' B11' -138.2(4)
C1' B6' B7' Br1' 150.6(3)
B11' B6' B7' Br1' -110.8(4)
B5' B6' B7' Br1' -148.7(3)
Br7' B6' B7' Br1' 18.2(9)
B2' B6' B7' Br1' 111.1(4)
C1' B2' B7' B6' -40.2(3)
B8' B2' B7' B6' -138.3(4)
B3' B2' B7' B6' -100.9(4)
C1' B2' B7' B8' 98.1(4)
B3' B2' B7' B8' 37.4(3)
B6' B2' B7' B8' 138.3(4)
C1' B2' B7' B12' 60.6(4)
B8' B2' B7' B12' -37.5(3)
B3' B2' B7' B12' -0.1(4)
B6' B2' B7' B12' 100.8(4)
C1' B2' B7' B11' -2.9(5)
B8' B2' B7' B11' -101.0(4)
B3' B2' B7' B11' -63.6(4)
B6' B2' B7' B11' 37.3(4)
C1' B2' B7' Br1' -152.3(3)
B8' B2' B7' Br1' 109.6(4)
B3' B2' B7' Br1' 147.0(3)
B6' B2' B7' Br1' -112.1(4)
C1' B3' B8' B2' -39.6(3)
B9' B3' B8' B2' -138.4(4)
B4' B3' B8' B2' -101.2(4)
C1' B3' B8' B7' -1.9(4)
B9' B3' B8' B7' -100.7(4)
B2' B3' B8' B7' 37.7(3)
B4' B3' B8' B7' -63.6(4)
C1' B3' B8' B9' 98.8(4)
B2' B3' B8' B9' 138.4(4)
B4' B3' B8' B9' 37.2(3)
C1' B3' B8' B12' 61.3(4)
B9' B3' B8' B12' -37.5(3)
B2' B3' B8' B12' 100.9(4)
B4' B3' B8' B12' -0.4(5)
C1' B3' B8' Br2' -149.1(3)
B9' B3' B8' Br2' 112.1(4)
B2' B3' B8' Br2' -109.5(4)
B4' B3' B8' Br2' 149.2(3)
C1' B2' B8' B3' 39.3(3)
B7' B2' B8' B3' 137.9(4)
B6' B2' B8' B3' 100.8(4)
C1' B2' B8' B7' -98.6(4)
B3' B2' B8' B7' -137.9(4)
B6' B2' B8' B7' -37.1(3)
C1' B2' B8' B9' 2.2(5)
B3' B2' B8' B9' -37.1(3)
B7' B2' B8' B9' 100.8(4)
B6' B2' B8' B9' 63.7(5)
C1' B2' B8' B12' -61.7(4)
B3' B2' B8' B12' -101.1(4)
B7' B2' B8' B12' 36.9(3)
B6' B2' B8' B12' -0.2(5)
C1' B2' B8' Br2' 149.8(3)
B3' B2' B8' Br2' 110.4(4)
B7' B2' B8' Br2' -111.6(4)
B6' B2' B8' Br2' -148.7(3)
B6' B7' B8' B3' -0.3(5)
B2' B7' B8' B3' -37.7(3)
B12' B7' B8' B3' 100.9(4)
B11' B7' B8' B3' 63.0(4)
Br1' B7' B8' B3' -149.2(3)
B6' B7' B8' B2' 37.5(3)
B12' B7' B8' B2' 138.7(4)
B11' B7' B8' B2' 100.7(4)
Br1' B7' B8' B2' -111.5(4)
B6' B7' B8' B9' -63.4(4)
B2' B7' B8' B9' -100.9(4)
B12' B7' B8' B9' 37.8(3)
B11' B7' B8' B9' -0.2(5)
Br1' B7' B8' B9' 147.6(3)
B6' B7' B8' B12' -101.2(4)
B2' B7' B8' B12' -138.7(4)
B11' B7' B8' B12' -37.9(3)
Br1' B7' B8' B12' 109.9(4)
B6' B7' B8' Br2' 146.6(3)
B2' B7' B8' Br2' 109.1(4)
B12' B7' B8' Br2' -112.3(4)
B11' B7' B8' Br2' -150.2(3)
Br1' B7' B8' Br2' -2.4(5)
C1' B4' B9' B3' -39.0(3)
B10' B4' B9' B3' -137.9(4)
B5' B4' B9' B3' -100.0(4)
C1' B4' B9' B10' 98.9(4)
B5' B4' B9' B10' 37.9(3)
B3' B4' B9' B10' 137.9(4)
C1' B4' B9' B8' -1.7(4)
B10' B4' B9' B8' -100.7(4)
B5' B4' B9' B8' -62.7(4)
B3' B4' B9' B8' 37.2(3)
C1' B4' B9' B12' 61.9(4)
B10' B4' B9' B12' -37.0(3)
B5' B4' B9' B12' 0.9(5)
B3' B4' B9' B12' 100.9(4)
C1' B4' B9' Br3' -150.7(3)
B10' B4' B9' Br3' 110.4(4)
B5' B4' B9' Br3' 148.3(3)
B3' B4' B9' Br3' -111.7(4)
C1' B3' B9' B4' 39.7(3)
B8' B3' B9' B4' 138.3(4)
B2' B3' B9' B4' 100.9(4)
C1' B3' B9' B10' 2.1(5)
B8' B3' B9' B10' 100.6(4)
B2' B3' B9' B10' 63.2(4)
B4' B3' B9' B10' -37.7(3)
C1' B3' B9' B8' -98.5(4)
B2' B3' B9' B8' -37.4(3)
B4' B3' B9' B8' -138.3(4)
C1' B3' B9' B12' -61.2(4)
B8' B3' B9' B12' 37.3(3)
B2' B3' B9' B12' -0.1(4)
B4' B3' B9' B12' -100.9(4)
C1' B3' B9' Br3' 150.4(3)
B8' B3' B9' Br3' -111.0(4)
B2' B3' B9' Br3' -148.4(3)
B4' B3' B9' Br3' 110.7(4)
B3' B8' B9' B4' -37.6(3)
B2' B8' B9' B4' -0.3(5)
B7' B8' B9' B4' 63.3(4)
B12' B8' B9' B4' 100.7(4)
Br2' B8' B9' B4' -147.0(3)
B2' B8' B9' B3' 37.3(3)
B7' B8' B9' B3' 100.9(4)
B12' B8' B9' B3' 138.3(4)
Br2' B8' B9' B3' -109.3(4)
B3' B8' B9' B10' -101.0(4)
B2' B8' B9' B10' -63.7(4)
B7' B8' B9' B10' -0.1(5)
B12' B8' B9' B10' 37.3(3)
Br2' B8' B9' B10' 149.6(3)
B3' B8' B9' B12' -138.3(4)
B2' B8' B9' B12' -101.0(4)
B7' B8' B9' B12' -37.4(3)
Br2' B8' B9' B12' 112.4(4)
B3' B8' B9' Br3' 111.1(4)
B2' B8' B9' Br3' 148.4(3)
B7' B8' B9' Br3' -148.0(3)
B12' B8' B9' Br3' -110.6(4)
Br2' B8' B9' Br3' 1.7(5)
C1' B4' B10' B5' 39.6(3)
B9' B4' B10' B5' 137.6(4)
B3' B4' B10' B5' 99.9(4)
C1' B4' B10' B9' -98.0(4)
B5' B4' B10' B9' -137.6(4)
B3' B4' B10' B9' -37.6(3)
C1' B4' B10' B11' 2.7(4)
B9' B4' B10' B11' 100.7(4)
B5' B4' B10' B11' -36.9(3)
B3' B4' B10' B11' 63.1(4)
C1' B4' B10' B12' -60.5(4)
B9' B4' B10' B12' 37.5(3)
B5' B4' B10' B12' -100.1(4)
B3' B4' B10' B12' -0.2(5)
C1' B4' B10' Br4' 151.5(3)
B9' B4' B10' Br4' -110.6(4)
B5' B4' B10' Br4' 111.9(4)
B3' B4' B10' Br4' -148.2(3)
C1' B5' B10' B4' -39.8(3)
B11' B5' B10' B4' -138.6(4)
B6' B5' B10' B4' -101.5(4)
C1' B5' B10' B9' -2.3(5)
B11' B5' B10' B9' -101.0(4)
B4' B5' B10' B9' 37.5(3)
B6' B5' B10' B9' -63.9(4)
C1' B5' B10' B11' 98.7(4)
B4' B5' B10' B11' 138.6(4)
B6' B5' B10' B11' 37.1(3)
C1' B5' B10' B12' 61.6(4)
B11' B5' B10' B12' -37.1(3)
B4' B5' B10' B12' 101.5(4)
B6' B5' B10' B12' 0.0(5)
C1' B5' B10' Br4' -150.0(3)
B11' B5' B10' Br4' 111.2(4)
B4' B5' B10' Br4' -110.2(4)
B6' B5' B10' Br4' 148.3(3)
B3' B9' B10' B4' 38.0(3)
B8' B9' B10' B4' 101.1(4)
B12' B9' B10' B4' 138.5(4)
Br3' B9' B10' B4' -110.7(4)
B4' B9' B10' B5' -37.8(3)
B3' B9' B10' B5' 0.1(5)
B8' B9' B10' B5' 63.3(4)
B12' B9' B10' B5' 100.7(4)
Br3' B9' B10' B5' -148.5(3)
B4' B9' B10' B11' -100.7(4)
B3' B9' B10' B11' -62.8(4)
B8' B9' B10' B11' 0.4(5)
B12' B9' B10' B11' 37.8(3)
Br3' B9' B10' B11' 148.6(3)
B4' B9' B10' B12' -138.5(4)
B3' B9' B10' B12' -100.6(4)
B8' B9' B10' B12' -37.4(3)
Br3' B9' B10' B12' 110.8(4)
B4' B9' B10' Br4' 110.2(4)
B3' B9' B10' Br4' 148.2(3)
B8' B9' B10' Br4' -148.7(3)
B12' B9' B10' Br4' -111.2(4)
Br3' B9' B10' Br4' -0.5(5)
C1' B5' B11' B6' 39.8(3)
B10' B5' B11' B6' 138.6(4)
B4' B5' B11' B6' 101.4(4)
C1' B5' B11' B12' -61.4(4)
B10' B5' B11' B12' 37.4(3)
B4' B5' B11' B12' 0.2(4)
B6' B5' B11' B12' -101.2(4)
C1' B5' B11' B7' 1.8(4)
B10' B5' B11' B7' 100.7(4)
B4' B5' B11' B7' 63.5(4)
B6' B5' B11' B7' -38.0(3)
C1' B5' B11' B10' -98.8(4)
B4' B5' B11' B10' -37.2(3)
B6' B5' B11' B10' -138.6(4)
C1' B5' B11' Br5' 151.3(3)
B10' B5' B11' Br5' -109.8(4)
B4' B5' B11' Br5' -147.0(3)
B6' B5' B11' Br5' 111.5(4)
C1' B6' B11' B5' -39.4(3)
B7' B6' B11' B5' -137.3(4)
Br7' B6' B11' B5' 94.9(7)
B2' B6' B11' B5' -99.8(4)
C1' B6' B11' B12' 61.3(4)
B7' B6' B11' B12' -36.6(3)
B5' B6' B11' B12' 100.7(4)
Br7' B6' B11' B12' -164.4(6)
B2' B6' B11' B12' 0.9(5)
C1' B6' B11' B7' 97.9(4)
B5' B6' B11' B7' 137.3(4)
Br7' B6' B11' B7' -127.8(8)
B2' B6' B11' B7' 37.5(3)
C1' B6' B11' B10' -2.5(4)
B7' B6' B11' B10' -100.3(4)
B5' B6' B11' B10' 37.0(3)
Br7' B6' B11' B10' 131.9(7)
B2' B6' B11' B10' -62.8(4)
C1' B6' B11' Br5' -149.3(3)
B7' B6' B11' Br5' 112.8(4)
B5' B6' B11' Br5' -109.9(4)
Br7' B6' B11' Br5' -15.0(9)
B2' B6' B11' Br5' 150.3(3)
B6' B7' B11' B5' 38.2(4)
B8' B7' B11' B5' -62.6(4)
B2' B7' B11' B5' 0.7(5)
B12' B7' B11' B5' -100.9(4)
Br1' B7' B11' B5' 150.0(3)
B8' B7' B11' B6' -100.9(4)
B2' B7' B11' B6' -37.6(4)
B12' B7' B11' B6' -139.2(4)
Br1' B7' B11' B6' 111.8(4)
B6' B7' B11' B12' 139.2(4)
B8' B7' B11' B12' 38.3(3)
B2' B7' B11' B12' 101.6(4)
Br1' B7' B11' B12' -109.1(4)
B6' B7' B11' B10' 101.3(4)
B8' B7' B11' B10' 0.4(5)
B2' B7' B11' B10' 63.7(4)
B12' B7' B11' B10' -37.9(3)
Br1' B7' B11' B10' -147.0(3)
B6' B7' B11' Br5' -110.3(4)
B8' B7' B11' Br5' 148.9(3)
B2' B7' B11' Br5' -147.8(3)
B12' B7' B11' Br5' 110.6(4)
Br1' B7' B11' Br5' 1.5(5)
B4' B10' B11' B5' 37.1(3)
B9' B10' B11' B5' 100.0(4)
B12' B10' B11' B5' 138.2(4)
Br4' B10' B11' B5' -111.3(4)
B4' B10' B11' B6' -0.1(5)
B5' B10' B11' B6' -37.3(3)
B9' B10' B11' B6' 62.7(4)
B12' B10' B11' B6' 101.0(4)
Br4' B10' B11' B6' -148.5(3)
B4' B10' B11' B12' -101.1(4)
B5' B10' B11' B12' -138.2(4)
B9' B10' B11' B12' -38.2(3)
Br4' B10' B11' B12' 110.5(4)
B4' B10' B11' B7' -63.4(4)
B5' B10' B11' B7' -100.5(4)
B9' B10' B11' B7' -0.5(5)
B12' B10' B11' B7' 37.8(3)
Br4' B10' B11' B7' 148.3(3)
B4' B10' B11' Br5' 147.1(3)
B5' B10' B11' Br5' 110.0(4)
B9' B10' B11' Br5' -150.0(3)
B12' B10' B11' Br5' -111.7(4)
Br4' B10' B11' Br5' -1.2(5)
B6' B7' B12' B11' -36.5(3)
B8' B7' B12' B11' -137.6(4)
B2' B7' B12' B11' -100.5(4)
Br1' B7' B12' B11' 111.7(4)
B6' B7' B12' B10' 1.4(5)
B8' B7' B12' B10' -99.7(4)
B2' B7' B12' B10' -62.6(4)
B11' B7' B12' B10' 37.9(3)
Br1' B7' B12' B10' 149.6(3)
B6' B7' B12' B8' 101.1(4)
B2' B7' B12' B8' 37.0(3)
B11' B7' B12' B8' 137.6(4)
Br1' B7' B12' B8' -110.7(4)
B6' B7' B12' B9' 64.0(4)
B8' B7' B12' B9' -37.0(3)
B2' B7' B12' B9' 0.0(4)
B11' B7' B12' B9' 100.5(4)
Br1' B7' B12' B9' -147.7(3)
B6' B7' B12' Br6' -148.3(3)
B8' B7' B12' Br6' 110.7(4)
B2' B7' B12' Br6' 147.7(3)
B11' B7' B12' Br6' -111.7(4)
Br1' B7' B12' Br6' 0.0(5)
B5' B11' B12' B7' 100.4(4)
B6' B11' B12' B7' 36.5(4)
B10' B11' B12' B7' 137.6(4)
Br5' B11' B12' B7' -112.8(4)
B5' B11' B12' B10' -37.2(3)
B6' B11' B12' B10' -101.1(4)
B7' B11' B12' B10' -137.6(4)
Br5' B11' B12' B10' 109.6(4)
B5' B11' B12' B8' 62.8(4)
B6' B11' B12' B8' -1.1(5)
B7' B11' B12' B8' -37.6(3)
B10' B11' B12' B8' 100.0(4)
Br5' B11' B12' B8' -150.4(3)
B5' B11' B12' B9' 0.3(4)
B6' B11' B12' B9' -63.6(4)
B7' B11' B12' B9' -100.1(4)
B10' B11' B12' B9' 37.5(3)
Br5' B11' B12' B9' 147.1(3)
B5' B11' B12' Br6' -148.3(3)
B6' B11' B12' Br6' 147.8(3)
B7' B11' B12' Br6' 111.3(4)
B10' B11' B12' Br6' -111.1(4)
Br5' B11' B12' Br6' -1.6(5)
B4' B10' B12' B7' 62.7(4)
B5' B10' B12' B7' -0.8(5)
B9' B10' B12' B7' 99.6(4)
B11' B10' B12' B7' -37.9(3)
Br4' B10' B12' B7' -149.4(3)
B4' B10' B12' B11' 100.6(4)
B5' B10' B12' B11' 37.1(3)
B9' B10' B12' B11' 137.5(3)
Br4' B10' B12' B11' -111.5(4)
B4' B10' B12' B8' -0.1(5)
B5' B10' B12' B8' -63.6(4)
B9' B10' B12' B8' 36.9(3)
B11' B10' B12' B8' -100.7(4)
Br4' B10' B12' B8' 147.8(3)
B4' B10' B12' B9' -36.9(3)
B5' B10' B12' B9' -100.5(4)
B11' B10' B12' B9' -137.5(3)
Br4' B10' B12' B9' 111.0(4)
B4' B10' B12' Br6' -147.7(3)
B5' B10' B12' Br6' 148.8(3)
B9' B10' B12' Br6' -110.7(4)
B11' B10' B12' Br6' 111.7(4)
Br4' B10' B12' Br6' 0.2(5)
B3' B8' B12' B7' -100.8(4)
B2' B8' B12' B7' -37.0(3)
B9' B8' B12' B7' -138.0(4)
Br2' B8' B12' B7' 110.4(4)
B3' B8' B12' B11' -62.9(4)
B2' B8' B12' B11' 0.8(5)
B7' B8' B12' B11' 37.8(3)
B9' B8' B12' B11' -100.1(4)
Br2' B8' B12' B11' 148.2(3)
B3' B8' B12' B10' 0.3(5)
B2' B8' B12' B10' 64.0(4)
B7' B8' B12' B10' 101.1(4)
B9' B8' B12' B10' -36.9(3)
Br2' B8' B12' B10' -148.5(3)
B3' B8' B12' B9' 37.2(3)
B2' B8' B12' B9' 100.9(4)
B7' B8' B12' B9' 138.0(4)
Br2' B8' B12' B9' -111.6(4)
B3' B8' B12' Br6' 148.0(3)
B2' B8' B12' Br6' -148.3(3)
B7' B8' B12' Br6' -111.2(4)
B9' B8' B12' Br6' 110.8(4)
Br2' B8' B12' Br6' -0.8(6)
B4' B9' B12' B7' -64.1(4)
B3' B9' B12' B7' 0.0(4)
B10' B9' B12' B7' -101.1(4)
B8' B9' B12' B7' 37.1(3)
Br3' B9' B12' B7' 148.6(3)
B4' B9' B12' B11' -0.8(4)
B3' B9' B12' B11' 63.3(4)
B10' B9' B12' B11' -37.8(3)
B8' B9' B12' B11' 100.4(4)
Br3' B9' B12' B11' -148.1(3)
B4' B9' B12' B10' 37.0(3)
B3' B9' B12' B10' 101.1(4)
B8' B9' B12' B10' 138.2(4)
Br3' B9' B12' B10' -110.3(4)
B4' B9' B12' B8' -101.2(4)
B3' B9' B12' B8' -37.1(3)
B10' B9' B12' B8' -138.2(4)
Br3' B9' B12' B8' 111.5(4)
B4' B9' B12' Br6' 148.1(3)
B3' B9' B12' Br6' -147.8(3)
B10' B9' B12' Br6' 111.1(4)
B8' B9' B12' Br6' -110.7(4)
Br3' B9' B12' Br6' 0.8(5)
B3" C1" B2" B7" 102.6(4)
B5" C1" B2" B7" -4.5(5)
B4" C1" B2" B7" 66.6(5)
B6" C1" B2" B7" -40.4(3)
B3" C1" B2" B8" 39.9(4)
B5" C1" B2" B8" -67.2(5)
B4" C1" B2" B8" 3.9(5)
B6" C1" B2" B8" -103.1(4)
B3" C1" B2" B6" 143.0(4)
B5" C1" B2" B6" 35.9(4)
B4" C1" B2" B6" 107.1(4)
B5" C1" B2" B3" -107.1(4)
B4" C1" B2" B3" -35.9(4)
B6" C1" B2" B3" -143.0(4)
B3" C1" B2" Br7" -102.7(11)
B5" C1" B2" Br7" 150.2(11)
B4" C1" B2" Br7" -138.6(11)
B6" C1" B2" Br7" 114.3(11)
B5" C1" B3" B8" 66.9(5)
B2" C1" B3" B8" -39.9(4)
B4" C1" B3" B8" 103.7(4)
B6" C1" B3" B8" -3.6(5)
B5" C1" B3" B4" -36.8(4)
B2" C1" B3" B4" -143.5(4)
B6" C1" B3" B4" -107.3(4)
B5" C1" B3" B9" 3.8(5)
B2" C1" B3" B9" -103.0(4)
B4" C1" B3" B9" 40.6(3)
B6" C1" B3" B9" -66.7(5)
B5" C1" B3" B2" 106.8(4)
B4" C1" B3" B2" 143.5(4)
B6" C1" B3" B2" 36.3(4)
B5" C1" B3" Br8" -156.7(6)
B2" C1" B3" Br8" 96.5(6)
B4" C1" B3" Br8" -119.9(6)
B6" C1" B3" Br8" 132.8(6)
B7" B2" B3" C1" -96.2(4)
B8" B2" B3" C1" -134.2(4)
B6" B2" B3" C1" -32.9(3)
Br7" B2" B3" C1" 111.4(12)
C1" B2" B3" B8" 134.2(4)
B7" B2" B3" B8" 38.0(4)
B6" B2" B3" B8" 101.3(4)
Br7" B2" B3" B8" -114.4(12)
C1" B2" B3" B4" 32.5(3)
B7" B2" B3" B4" -63.8(4)
B8" B2" B3" B4" -101.7(4)
B6" B2" B3" B4" -0.4(5)
Br7" B2" B3" B4" 143.9(12)
C1" B2" B3" B9" 96.1(4)
B7" B2" B3" B9" -0.1(5)
B8" B2" B3" B9" -38.1(4)
B6" B2" B3" B9" 63.2(4)
Br7" B2" B3" B9" -152.4(12)
C1" B2" B3" Br8" -115.2(6)
B7" B2" B3" Br8" 148.6(5)
B8" B2" B3" Br8" 110.6(6)
B6" B2" B3" Br8" -148.1(5)
Br7" B2" B3" Br8" -3.8(13)
B5" C1" B4" B3" 142.8(4)
B2" C1" B4" B3" 36.1(4)
B6" C1" B4" B3" 106.6(4)
B3" C1" B4" B9" -40.5(3)
B5" C1" B4" B9" 102.3(4)
B2" C1" B4" B9" -4.4(5)
B6" C1" B4" B9" 66.2(5)
B3" C1" B4" B10" -102.9(4)
B5" C1" B4" B10" 39.8(3)
B2" C1" B4" B10" -66.9(5)
B6" C1" B4" B10" 3.7(5)
B3" C1" B4" B5" -142.8(4)
B2" C1" B4" B5" -106.7(4)
B6" C1" B4" B5" -36.1(4)
B8" B3" B4" C1" -96.0(4)
B9" B3" B4" C1" -133.4(4)
B2" B3" B4" C1" -32.3(3)
Br8" B3" B4" C1" 107.4(6)
C1" B3" B4" B9" 133.4(4)
B8" B3" B4" B9" 37.4(4)
B2" B3" B4" B9" 101.0(4)
Br8" B3" B4" B9" -119.3(6)
C1" B3" B4" B10" 95.1(4)
B8" B3" B4" B10" -0.9(5)
B9" B3" B4" B10" -38.3(4)
B2" B3" B4" B10" 62.7(4)
Br8" B3" B4" B10" -157.5(6)
C1" B3" B4" B5" 32.5(3)
B8" B3" B4" B5" -63.5(4)
B9" B3" B4" B5" -100.8(4)
B2" B3" B4" B5" 0.2(5)
Br8" B3" B4" B5" 139.9(6)
B3" C1" B5" B10" -3.8(5)
B2" C1" B5" B10" 67.0(5)
B4" C1" B5" B10" -40.4(3)
B6" C1" B5" B10" 102.9(4)
B3" C1" B5" B6" -106.7(4)
B2" C1" B5" B6" -35.9(4)
B4" C1" B5" B6" -143.3(4)
B3" C1" B5" B11" -66.4(5)
B2" C1" B5" B11" 4.5(5)
B4" C1" B5" B11" -103.0(4)
B6" C1" B5" B11" 40.4(3)
B3" C1" B5" B4" 36.6(4)
B2" C1" B5" B4" 107.5(4)
B6" C1" B5" B4" 143.3(4)
B3" B4" B5" C1" -32.6(3)
B9" B4" B5" C1" -95.8(4)
B10" B4" B5" C1" -133.6(4)
C1" B4" B5" B10" 133.6(4)
B3" B4" B5" B10" 101.1(4)
B9" B4" B5" B10" 37.9(3)
C1" B4" B5" B6" 32.7(3)
B3" B4" B5" B6" 0.1(5)
B9" B4" B5" B6" -63.1(4)
B10" B4" B5" B6" -100.9(4)
C1" B4" B5" B11" 96.0(4)
B3" B4" B5" B11" 63.5(4)
B9" B4" B5" B11" 0.2(5)
B10" B4" B5" B11" -37.6(3)
B3" C1" B6" B7" 3.9(5)
B5" C1" B6" B7" -103.0(4)
B2" C1" B6" B7" 40.3(3)
B4" C1" B6" B7" -66.7(5)
B3" C1" B6" B11" 66.4(5)
B5" C1" B6" B11" -40.5(4)
B2" C1" B6" B11" 102.8(4)
B4" C1" B6" B11" -4.2(5)
B3" C1" B6" B2" -36.4(4)
B5" C1" B6" B2" -143.4(4)
B4" C1" B6" B2" -107.1(4)
B3" C1" B6" B5" 106.9(4)
B2" C1" B6" B5" 143.4(4)
B4" C1" B6" B5" 36.3(4)
B7" B2" B6" C1" 133.4(4)
B8" B2" B6" C1" 96.1(4)
B3" B2" B6" C1" 32.6(3)
Br7" B2" B6" C1" -107.7(12)
C1" B2" B6" B7" -133.4(4)
B8" B2" B6" B7" -37.3(3)
B3" B2" B6" B7" -100.9(4)
Br7" B2" B6" B7" 118.8(12)
C1" B2" B6" B11" -95.6(4)
B7" B2" B6" B11" 37.8(3)
B8" B2" B6" B11" 0.5(5)
B3" B2" B6" B11" -63.1(4)
Br7" B2" B6" B11" 156.6(12)
C1" B2" B6" B5" -32.1(3)
B7" B2" B6" B5" 101.4(4)
B8" B2" B6" B5" 64.0(4)
B3" B2" B6" B5" 0.5(5)
Br7" B2" B6" B5" -139.8(12)
B10" B5" B6" C1" -96.3(4)
B11" B5" B6" C1" -133.4(4)
B4" B5" B6" C1" -32.5(3)
C1" B5" B6" B7" 95.4(4)
B10" B5" B6" B7" -0.8(5)
B11" B5" B6" B7" -38.0(3)
B4" B5" B6" B7" 62.9(4)
C1" B5" B6" B11" 133.4(4)
B10" B5" B6" B11" 37.1(4)
B4" B5" B6" B11" 100.9(4)
C1" B5" B6" B2" 32.1(3)
B10" B5" B6" B2" -64.1(4)
B11" B5" B6" B2" -101.3(4)
B4" B5" B6" B2" -0.4(5)
C1" B6" B7" B2" -39.5(3)
B11" B6" B7" B2" -138.0(4)
B5" B6" B7" B2" -100.1(4)
C1" B6" B7" B11" 98.5(4)
B2" B6" B7" B11" 138.0(4)
B5" B6" B7" B11" 37.9(3)
C1" B6" B7" B8" -2.5(5)
B11" B6" B7" B8" -101.0(4)
B2" B6" B7" B8" 37.0(3)
B5" B6" B7" B8" -63.1(4)
C1" B6" B7" B12" 61.6(4)
B11" B6" B7" B12" -36.8(3)
B2" B6" B7" B12" 101.1(4)
B5" B6" B7" B12" 1.0(5)
C1" B6" B7" Br1" -150.1(3)
B11" B6" B7" Br1" 111.4(4)
B2" B6" B7" Br1" -110.6(4)
B5" B6" B7" Br1" 149.3(3)
C1" B2" B7" B6" 40.0(3)
B8" B2" B7" B6" 138.6(4)
B3" B2" B7" B6" 100.9(4)
Br7" B2" B7" B6" -111.7(14)
C1" B2" B7" B11" 2.5(5)
B8" B2" B7" B11" 101.1(4)
B6" B2" B7" B11" -37.5(3)
B3" B2" B7" B11" 63.4(4)
Br7" B2" B7" B11" -149.2(14)
C1" B2" B7" B8" -98.6(4)
B6" B2" B7" B8" -138.6(4)
B3" B2" B7" B8" -37.7(3)
Br7" B2" B7" B8" 109.6(14)
C1" B2" B7" B12" -60.9(5)
B8" B2" B7" B12" 37.7(3)
B6" B2" B7" B12" -101.0(4)
B3" B2" B7" B12" -0.1(5)
Br7" B2" B7" B12" 147.3(14)
C1" B2" B7" Br1" 150.3(3)
B8" B2" B7" Br1" -111.1(4)
B6" B2" B7" Br1" 110.3(4)
B3" B2" B7" Br1" -148.8(3)
Br7" B2" B7" Br1" -1.5(15)
C1" B2" B8" B3" -39.0(3)
B7" B2" B8" B3" -137.8(4)
B6" B2" B8" B3" -100.7(4)
Br7" B2" B8" B3" 102.6(11)
C1" B2" B8" B7" 98.8(4)
B6" B2" B8" B7" 37.1(3)
B3" B2" B8" B7" 137.8(4)
Br7" B2" B8" B7" -119.6(11)
C1" B2" B8" B9" -1.7(5)
B7" B2" B8" B9" -100.5(4)
B6" B2" B8" B9" -63.4(4)
B3" B2" B8" B9" 37.3(4)
Br7" B2" B8" B9" 139.9(10)
C1" B2" B8" B12" 61.5(4)
B7" B2" B8" B12" -37.2(3)
B6" B2" B8" B12" -0.2(5)
B3" B2" B8" B12" 100.6(4)
Br7" B2" B8" B12" -156.9(10)
C1" B2" B8" Br2" -149.0(4)
B7" B2" B8" Br2" 112.2(4)
B6" B2" B8" Br2" 149.3(3)
B3" B2" B8" Br2" -110.0(4)
Br7" B2" B8" Br2" -7.4(11)
C1" B3" B8" B2" 39.2(3)
B4" B3" B8" B2" 100.9(4)
B9" B3" B8" B2" 137.9(4)
Br8" B3" B8" B2" -99.3(6)
C1" B3" B8" B7" 1.7(5)
B4" B3" B8" B7" 63.4(5)
B9" B3" B8" B7" 100.4(4)
B2" B3" B8" B7" -37.5(4)
Br8" B3" B8" B7" -136.8(5)
C1" B3" B8" B9" -98.7(4)
B4" B3" B8" B9" -37.0(4)
B2" B3" B8" B9" -137.9(4)
Br8" B3" B8" B9" 122.8(6)
C1" B3" B8" B12" -61.5(5)
B4" B3" B8" B12" 0.2(5)
B9" B3" B8" B12" 37.2(4)
B2" B3" B8" B12" -100.8(4)
Br8" B3" B8" B12" 159.9(5)
C1" B3" B8" Br2" 150.9(3)
B4" B3" B8" Br2" -147.4(3)
B9" B3" B8" Br2" -110.3(4)
B2" B3" B8" Br2" 111.7(4)
Br8" B3" B8" Br2" 12.4(7)
B6" B7" B8" B2" -37.2(3)
B11" B7" B8" B2" -100.5(4)
B12" B7" B8" B2" -138.2(4)
Br1" B7" B8" B2" 110.1(4)
B6" B7" B8" B3" 0.6(5)
B2" B7" B8" B3" 37.7(4)
B11" B7" B8" B3" -62.8(4)
B12" B7" B8" B3" -100.5(4)
Br1" B7" B8" B3" 147.8(3)
B6" B7" B8" B9" 63.4(5)
B2" B7" B8" B9" 100.6(4)
B11" B7" B8" B9" 0.1(5)
B12" B7" B8" B9" -37.6(3)
Br1" B7" B8" B9" -149.3(3)
B6" B7" B8" B12" 101.1(4)
B2" B7" B8" B12" 138.2(4)
B11" B7" B8" B12" 37.7(3)
Br1" B7" B8" B12" -111.7(4)
B6" B7" B8" Br2" -148.0(3)
B2" B7" B8" Br2" -110.8(4)
B11" B7" B8" Br2" 148.7(3)
B12" B7" B8" Br2" 111.0(4)
Br1" B7" B8" Br2" -0.7(6)
C1" B4" B9" B3" 39.5(3)
B10" B4" B9" B3" 137.4(4)
B5" B4" B9" B3" 100.0(4)
C1" B4" B9" B10" -97.8(4)
B3" B4" B9" B10" -137.4(4)
B5" B4" B9" B10" -37.4(3)
C1" B4" B9" B8" 3.0(5)
B3" B4" B9" B8" -36.6(4)
B10" B4" B9" B8" 100.8(4)
B5" B4" B9" B8" 63.5(4)
C1" B4" B9" B12" -60.9(4)
B3" B4" B9" B12" -100.4(4)
B10" B4" B9" B12" 37.0(3)
B5" B4" B9" B12" -0.4(5)
C1" B4" B9" Br3" 152.2(3)
B3" B4" B9" Br3" 112.6(4)
B10" B4" B9" Br3" -110.0(4)
B5" B4" B9" Br3" -147.3(3)
C1" B3" B9" B4" -40.1(3)
B8" B3" B9" B4" -138.9(4)
B2" B3" B9" B4" -101.3(4)
Br8" B3" B9" B4" 118.2(7)
C1" B3" B9" B10" -2.1(5)
B8" B3" B9" B10" -101.0(4)
B4" B3" B9" B10" 37.9(3)
B2" B3" B9" B10" -63.3(5)
Br8" B3" B9" B10" 156.1(6)
C1" B3" B9" B8" 98.9(4)
B4" B3" B9" B8" 138.9(4)
B2" B3" B9" B8" 37.6(4)
Br8" B3" B9" B8" -102.9(7)
C1" B3" B9" B12" 61.4(4)
B8" B3" B9" B12" -37.4(4)
B4" B3" B9" B12" 101.5(4)
B2" B3" B9" B12" 0.2(5)
Br8" B3" B9" B12" -140.3(7)
C1" B3" B9" Br3" -150.3(3)
B8" B3" B9" Br3" 110.9(4)
B4" B3" B9" Br3" -110.2(4)
B2" B3" B9" Br3" 148.5(3)
Br8" B3" B9" Br3" 8.0(8)
B2" B8" B9" B4" -0.8(5)
B3" B8" B9" B4" 36.8(4)
B7" B8" B9" B4" -63.8(4)
B12" B8" B9" B4" -101.5(4)
Br2" B8" B9" B4" 146.9(4)
B2" B8" B9" B3" -37.6(4)
B7" B8" B9" B3" -100.6(4)
B12" B8" B9" B3" -138.3(4)
Br2" B8" B9" B3" 110.1(4)
B2" B8" B9" B10" 62.6(5)
B3" B8" B9" B10" 100.2(4)
B7" B8" B9" B10" -0.4(5)
B12" B8" B9" B10" -38.1(3)
Br2" B8" B9" B10" -149.7(4)
B2" B8" B9" B12" 100.7(4)
B3" B8" B9" B12" 138.3(4)
B7" B8" B9" B12" 37.7(3)
Br2" B8" B9" B12" -111.6(4)
B2" B8" B9" Br3" -149.8(4)
B3" B8" B9" Br3" -112.2(4)
B7" B8" B9" Br3" 147.2(3)
B12" B8" B9" Br3" 109.5(4)
Br2" B8" B9" Br3" -2.1(6)
C1" B5" B10" B4" 39.6(3)
B6" B5" B10" B4" 101.3(4)
B11" B5" B10" B4" 138.2(4)
C1" B5" B10" B11" -98.6(4)
B6" B5" B10" B11" -36.9(4)
B4" B5" B10" B11" -138.2(4)
C1" B5" B10" B9" 2.2(5)
B6" B5" B10" B9" 63.8(5)
B11" B5" B10" B9" 100.7(4)
B4" B5" B10" B9" -37.5(3)
C1" B5" B10" B12" -61.3(4)
B6" B5" B10" B12" 0.3(5)
B11" B5" B10" B12" 37.2(3)
B4" B5" B10" B12" -101.0(4)
C1" B5" B10" Br4" 150.9(3)
B6" B5" B10" Br4" -147.4(3)
B11" B5" B10" Br4" -110.6(4)
B4" B5" B10" Br4" 111.3(4)
C1" B4" B10" B5" -39.2(3)
B3" B4" B10" B5" -99.7(4)
B9" B4" B10" B5" -137.8(4)
C1" B4" B10" B11" -1.6(5)
B3" B4" B10" B11" -62.1(5)
B9" B4" B10" B11" -100.2(4)
B5" B4" B10" B11" 37.6(4)
C1" B4" B10" B9" 98.6(4)
B3" B4" B10" B9" 38.1(4)
B5" B4" B10" B9" 137.8(4)
C1" B4" B10" B12" 61.8(5)
B3" B4" B10" B12" 1.3(5)
B9" B4" B10" B12" -36.8(3)
B5" B4" B10" B12" 101.0(4)
C1" B4" B10" Br4" -151.4(4)
B3" B4" B10" Br4" 148.1(4)
B9" B4" B10" Br4" 110.0(4)
B5" B4" B10" Br4" -112.2(4)
B4" B9" B10" B5" 37.9(3)
B3" B9" B10" B5" 0.0(5)
B8" B9" B10" B5" -62.9(5)
B12" B9" B10" B5" -101.0(4)
Br3" B9" B10" B5" 149.0(3)
B3" B9" B10" B4" -37.9(4)
B8" B9" B10" B4" -100.8(4)
B12" B9" B10" B4" -138.9(4)
Br3" B9" B10" B4" 111.0(4)
B4" B9" B10" B11" 101.5(4)
B3" B9" B10" B11" 63.5(5)
B8" B9" B10" B11" 0.6(5)
B12" B9" B10" B11" -37.5(3)
Br3" B9" B10" B11" -147.5(3)
B4" B9" B10" B12" 138.9(4)
B3" B9" B10" B12" 101.0(4)
B8" B9" B10" B12" 38.1(3)
Br3" B9" B10" B12" -110.0(4)
B4" B9" B10" Br4" -111.4(4)
B3" B9" B10" Br4" -149.3(3)
B8" B9" B10" Br4" 147.8(3)
B12" B9" B10" Br4" 109.7(4)
Br3" B9" B10" Br4" -0.3(5)
C1" B6" B11" B5" 39.5(3)
B7" B6" B11" B5" 137.8(4)
B2" B6" B11" B5" 100.2(4)
C1" B6" B11" B7" -98.3(4)
B2" B6" B11" B7" -37.6(3)
B5" B6" B11" B7" -137.8(4)
C1" B6" B11" B10" 2.8(5)
B7" B6" B11" B10" 101.1(4)
B2" B6" B11" B10" 63.5(4)
B5" B6" B11" B10" -36.7(4)
C1" B6" B11" B12" -61.3(4)
B7" B6" B11" B12" 37.0(3)
B2" B6" B11" B12" -0.6(5)
B5" B6" B11" B12" -100.8(4)
C1" B6" B11" Br5" 148.3(3)
B7" B6" B11" Br5" -113.4(4)
B2" B6" B11" Br5" -151.0(3)
B5" B6" B11" Br5" 108.8(4)
C1" B5" B11" B6" -40.0(3)
B10" B5" B11" B6" -138.7(4)
B4" B5" B11" B6" -101.2(4)
C1" B5" B11" B7" -2.5(5)
B10" B5" B11" B7" -101.2(4)
B6" B5" B11" B7" 37.5(4)
B4" B5" B11" B7" -63.7(4)
C1" B5" B11" B10" 98.7(4)
B6" B5" B11" B10" 138.7(4)
B4" B5" B11" B10" 37.5(4)
C1" B5" B11" B12" 61.2(4)
B10" B5" B11" B12" -37.5(3)
B6" B5" B11" B12" 101.2(4)
B4" B5" B11" B12" 0.0(5)
C1" B5" B11" Br5" -151.2(3)
B10" B5" B11" Br5" 110.1(4)
B6" B5" B11" Br5" -111.2(4)
B4" B5" B11" Br5" 147.6(3)
B2" B7" B11" B6" 37.7(3)
B8" B7" B11" B6" 100.9(4)
B12" B7" B11" B6" 138.9(4)
Br1" B7" B11" B6" -109.8(4)
B6" B7" B11" B5" -37.7(3)
B2" B7" B11" B5" 0.0(5)
B8" B7" B11" B5" 63.2(4)
B12" B7" B11" B5" 101.2(4)
Br1" B7" B11" B5" -147.5(3)
B6" B7" B11" B10" -100.6(4)
B2" B7" B11" B10" -62.9(4)
B8" B7" B11" B10" 0.3(5)
B12" B7" B11" B10" 38.3(3)
Br1" B7" B11" B10" 149.6(3)
B6" B7" B11" B12" -138.9(4)
B2" B7" B11" B12" -101.2(4)
B8" B7" B11" B12" -38.0(3)
Br1" B7" B11" B12" 111.3(4)
B6" B7" B11" Br5" 109.5(4)
B2" B7" B11" Br5" 147.1(3)
B8" B7" B11" Br5" -149.6(3)
B12" B7" B11" Br5" -111.7(4)
Br1" B7" B11" Br5" -0.3(5)
B5" B10" B11" B6" 37.0(4)
B4" B10" B11" B6" -0.8(5)
B9" B10" B11" B6" -63.8(5)
B12" B10" B11" B6" -101.4(4)
Br4" B10" B11" B6" 149.2(4)
B4" B10" B11" B5" -37.7(4)
B9" B10" B11" B5" -100.8(4)
B12" B10" B11" B5" -138.3(4)
Br4" B10" B11" B5" 112.2(4)
B5" B10" B11" B7" 100.1(4)
B4" B10" B11" B7" 62.4(5)
B9" B10" B11" B7" -0.6(5)
B12" B10" B11" B7" -38.2(3)
Br4" B10" B11" B7" -147.6(3)
B5" B10" B11" B12" 138.3(4)
B4" B10" B11" B12" 100.6(4)
B9" B10" B11" B12" 37.6(3)
Br4" B10" B11" B12" -109.4(4)
B5" B10" B11" Br5" -108.8(4)
B4" B10" B11" Br5" -146.5(3)
B9" B10" B11" Br5" 150.5(3)
B12" B10" B11" Br5" 112.9(4)
Br4" B10" B11" Br5" 3.4(6)
B6" B11" B12" B7" -36.8(3)
B5" B11" B12" B7" -100.4(4)
B10" B11" B12" B7" -137.5(4)
Br5" B11" B12" B7" 113.1(4)
B6" B11" B12" B9" 63.4(4)
B5" B11" B12" B9" -0.2(5)
B7" B11" B12" B9" 100.2(4)
B10" B11" B12" B9" -37.3(3)
Br5" B11" B12" B9" -146.7(3)
B6" B11" B12" B10" 100.7(4)
B5" B11" B12" B10" 37.1(3)
B7" B11" B12" B10" 137.5(4)
Br5" B11" B12" B10" -109.4(4)
B6" B11" B12" B8" 0.5(5)
B5" B11" B12" B8" -63.2(4)
B7" B11" B12" B8" 37.2(3)
B10" B11" B12" B8" -100.2(4)
Br5" B11" B12" B8" 150.4(3)
B6" B11" B12" Br6" -149.6(3)
B5" B11" B12" Br6" 146.7(3)
B7" B11" B12" Br6" -112.9(4)
B10" B11" B12" Br6" 109.7(4)
Br5" B11" B12" Br6" 0.3(5)
B6" B7" B12" B11" 36.8(3)
B2" B7" B12" B11" 100.6(4)
B8" B7" B12" B11" 137.9(4)
Br1" B7" B12" B11" -111.0(4)
B6" B7" B12" B9" -63.6(4)
B2" B7" B12" B9" 0.2(5)
B11" B7" B12" B9" -100.4(4)
B8" B7" B12" B9" 37.5(3)
Br1" B7" B12" B9" 148.6(3)
B6" B7" B12" B10" -0.8(5)
B2" B7" B12" B10" 63.0(4)
B11" B7" B12" B10" -37.6(3)
B8" B7" B12" B10" 100.3(4)
Br1" B7" B12" B10" -148.6(3)
B6" B7" B12" B8" -101.1(4)
B2" B7" B12" B8" -37.3(4)
B11" B7" B12" B8" -137.9(4)
Br1" B7" B12" B8" 111.1(4)
B6" B7" B12" Br6" 147.1(3)
B2" B7" B12" Br6" -149.1(3)
B11" B7" B12" Br6" 110.3(4)
B8" B7" B12" Br6" -111.8(4)
Br1" B7" B12" Br6" -0.8(6)
B4" B9" B12" B11" 0.4(5)
B3" B9" B12" B11" -63.1(4)
B10" B9" B12" B11" 37.2(3)
B8" B9" B12" B11" -100.2(4)
Br3" B9" B12" B11" 147.7(3)
B4" B9" B12" B7" 63.2(4)
B3" B9" B12" B7" -0.3(5)
B10" B9" B12" B7" 100.1(4)
B8" B9" B12" B7" -37.4(3)
Br3" B9" B12" B7" -149.4(3)
B4" B9" B12" B10" -36.9(3)
B3" B9" B12" B10" -100.4(4)
B8" B9" B12" B10" -137.5(4)
Br3" B9" B12" B10" 110.5(4)
B4" B9" B12" B8" 100.6(4)
B3" B9" B12" B8" 37.1(4)
B10" B9" B12" B8" 137.5(4)
Br3" B9" B12" B8" -112.1(4)
B4" B9" B12" Br6" -146.7(3)
B3" B9" B12" Br6" 149.8(3)
B10" B9" B12" Br6" -109.8(4)
B8" B9" B12" Br6" 112.7(4)
Br3" B9" B12" Br6" 0.6(5)
B5" B10" B12" B11" -37.4(3)
B4" B10" B12" B11" -101.4(4)
B9" B10" B12" B11" -137.9(4)
Br4" B10" B12" B11" 111.2(4)
B5" B10" B12" B7" 0.3(5)
B4" B10" B12" B7" -63.7(4)
B11" B10" B12" B7" 37.6(3)
B9" B10" B12" B7" -100.3(4)
Br4" B10" B12" B7" 148.9(3)
B5" B10" B12" B9" 100.6(4)
B4" B10" B12" B9" 36.6(4)
B11" B10" B12" B9" 137.9(4)
Br4" B10" B12" B9" -110.8(4)
B5" B10" B12" B8" 62.9(5)
B4" B10" B12" B8" -1.2(5)
B11" B10" B12" B8" 100.2(4)
B9" B10" B12" B8" -37.7(4)
Br4" B10" B12" B8" -148.6(3)
B5" B10" B12" Br6" -148.6(3)
B4" B10" B12" Br6" 147.4(3)
B11" B10" B12" Br6" -111.2(4)
B9" B10" B12" Br6" 110.9(4)
Br4" B10" B12" Br6" 0.0(5)
B2" B8" B12" B11" -0.2(5)
B3" B8" B12" B11" 63.3(4)
B7" B8" B12" B11" -37.3(3)
B9" B8" B12" B11" 100.4(4)
Br2" B8" B12" B11" -149.6(3)
B2" B8" B12" B7" 37.2(3)
B3" B8" B12" B7" 100.7(4)
B9" B8" B12" B7" 137.7(4)
Br2" B8" B12" B7" -112.3(4)
B2" B8" B12" B9" -100.5(4)
B3" B8" B12" B9" -37.0(4)
B7" B8" B12" B9" -137.7(4)
Br2" B8" B12" B9" 110.0(4)
B2" B8" B12" B10" -62.9(4)
B3" B8" B12" B10" 0.6(5)
B7" B8" B12" B10" -100.0(4)
B9" B8" B12" B10" 37.7(4)
Br2" B8" B12" B10" 147.7(4)
B2" B8" B12" Br6" 149.4(3)
B3" B8" B12" Br6" -147.1(3)
B7" B8" B12" Br6" 112.3(4)
B9" B8" B12" Br6" -110.0(4)
Br2" B8" B12" Br6" 0.0(6)
O1 C1 C2 C3 179.2(4)
C13 C1 C2 C3 -0.9(6)
C1 C2 C3 C4 1.0(6)
C2 C3 C4 C5 -0.2(6)
C3 C4 C5 C13 -0.7(6)
C3 C4 C5 S1 179.3(3)
C11 C6 C7 C8 -1.8(6)
S1 C6 C7 C8 170.9(3)
C6 C7 C8 C9 1.2(6)
C7 C8 C9 C10 -0.5(7)
C8 C9 C10 O2 -178.6(4)
C8 C9 C10 C11 0.4(6)
C7 C6 C11 C10 1.6(6)
S1 C6 C11 C10 -170.8(3)
C7 C6 C11 C12 -179.2(4)
S1 C6 C11 C12 8.4(5)
O2 C10 C11 C6 178.2(4)
C9 C10 C11 C6 -0.8(6)
O2 C10 C11 C12 -1.0(6)
C9 C10 C11 C12 179.9(4)
C6 C11 C12 C17 -149.2(4)
C10 C11 C12 C17 30.0(6)
C6 C11 C12 C13 30.4(6)
C10 C11 C12 C13 -150.4(4)
C4 C5 C13 C1 0.7(6)
S1 C5 C13 C1 -179.3(3)
C4 C5 C13 C12 177.6(4)
S1 C5 C13 C12 -2.4(5)
O1 C1 C13 C5 180.0(4)
C2 C1 C13 C5 0.1(6)
O1 C1 C13 C12 3.0(6)
C2 C1 C13 C12 -176.8(4)
C17 C12 C13 C5 145.7(4)
C11 C12 C13 C5 -33.9(6)
C17 C12 C13 C1 -37.5(6)
C11 C12 C13 C1 142.8(4)
C13 C12 C17 C29 -45(2)
C11 C12 C17 C29 134.8(17)
C13 C12 C17 O1 31.8(3)
C11 C12 C17 O1 -148.6(4)
C13 C12 C17 O4 -130.8(3)
C11 C12 C17 O4 48.8(4)
C13 C12 C17 O2 154.9(4)
C11 C12 C17 O2 -25.5(4)
C13 C12 C17 O3 103.4(4)
C11 C12 C17 O3 -77.0(4)
O3 C18 C19 C20 -178.8(4)
C30 C18 C19 C20 0.8(7)
C18 C19 C20 C21 0.7(7)
C19 C20 C21 C22 -1.5(7)
C20 C21 C22 C30 0.8(7)
C20 C21 C22 S2 174.5(3)
C28 C23 C24 C25 -1.4(7)
S2 C23 C24 C25 179.4(4)
C23 C24 C25 C26 0.2(8)
C24 C25 C26 C27 0.6(8)
C25 C26 C27 O4 -179.6(5)
C25 C26 C27 C28 -0.3(8)
C24 C23 C28 C27 1.6(7)
S2 C23 C28 C27 -179.1(3)
C24 C23 C28 C29 -178.2(4)
S2 C23 C28 C29 1.1(6)
O4 C27 C28 C23 178.6(4)
C26 C27 C28 C23 -0.7(7)
O4 C27 C28 C29 -1.6(6)
C26 C27 C28 C29 179.1(4)
C12 C17 C29 C30 122.5(18)
O1 C17 C29 C30 47.3(4)
O4 C17 C29 C30 -149.7(4)
O2 C17 C29 C30 -78.7(5)
O3 C17 C29 C30 -27.9(4)
C12 C17 C29 C28 -54(2)
O1 C17 C29 C28 -129.2(3)
O4 C17 C29 C28 33.9(4)
O2 C17 C29 C28 104.9(4)
O3 C17 C29 C28 155.7(4)
C23 C28 C29 C17 141.9(4)
C27 C28 C29 C17 -37.9(6)
C23 C28 C29 C30 -34.8(6)
C27 C28 C29 C30 145.4(4)
C21 C22 C30 C18 0.7(6)
S2 C22 C30 C18 -172.7(3)
C21 C22 C30 C29 178.2(4)
S2 C22 C30 C29 4.8(6)
O3 C18 C30 C22 178.2(4)
C19 C18 C30 C22 -1.5(6)
O3 C18 C30 C29 0.8(6)
C19 C18 C30 C29 -178.9(4)
C17 C29 C30 C22 -145.0(4)
C28 C29 C30 C22 31.4(6)
C17 C29 C30 C18 32.3(7)
C28 C29 C30 C18 -151.2(4)
C2 C1 O1 C14 15.0(6)
C13 C1 O1 C14 -164.8(4)
C2 C1 O1 C17 -167.5(4)
C13 C1 O1 C17 12.6(3)
C12 C17 O1 C1 -28.5(3)
C29 C17 O1 C1 138.7(3)
O4 C17 O1 C1 62.6(7)
O2 C17 O1 C1 -101.3(3)
O3 C17 O1 C1 -144.8(2)
C12 C17 O1 C14 146.6(7)
C29 C17 O1 C14 -46.3(7)
O4 C17 O1 C14 -122.4(8)
O2 C17 O1 C14 73.8(7)
O3 C17 O1 C14 30.2(7)
C9 C10 O2 C15 8.5(6)
C11 C10 O2 C15 -170.5(4)
C9 C10 O2 C17 168.4(4)
C11 C10 O2 C17 -10.6(4)
C12 C17 O2 C10 22.4(3)
C29 C17 O2 C10 -152.8(4)
O1 C17 O2 C10 96.7(3)
O4 C17 O2 C10 -78.4(2)
O3 C17 O2 C10 146.9(3)
C12 C17 O2 C15 171.0(5)
C29 C17 O2 C15 -4.2(6)
O1 C17 O2 C15 -114.7(5)
O4 C17 O2 C15 70.2(5)
O3 C17 O2 C15 -64.5(5)
C19 C18 O3 C31 12.6(6)
C30 C18 O3 C31 -167.1(4)
C19 C18 O3 C17 166.7(4)
C30 C18 O3 C17 -12.9(4)
C12 C17 O3 C18 -147.7(4)
C29 C17 O3 C18 25.3(3)
O1 C17 O3 C18 -72.5(2)
O4 C17 O3 C18 98.6(3)
O2 C17 O3 C18 150.4(3)
C12 C17 O3 C31 -6.7(6)
C29 C17 O3 C31 166.2(5)
O1 C17 O3 C31 68.5(5)
O4 C17 O3 C31 -120.5(4)
O2 C17 O3 C31 -68.7(5)
C26 C27 O4 C32 6.8(7)
C28 C27 O4 C32 -172.5(4)
C26 C27 O4 C17 -163.7(5)
C28 C27 O4 C17 17.0(4)
C12 C17 O4 C27 133.9(4)
C29 C17 O4 C27 -32.8(3)
O1 C17 O4 C27 45.3(7)
O2 C17 O4 C27 -149.0(3)
O3 C17 O4 C27 -104.1(3)
C12 C17 O4 C32 -27.6(8)
C29 C17 O4 C32 165.7(7)
O1 C17 O4 C32 -116.2(9)
O2 C17 O4 C32 49.5(7)
O3 C17 O4 C32 94.4(7)
C4 C5 S1 C6 -146.2(3)
C13 C5 S1 C6 33.8(4)
C4 C5 S1 C16 108.5(4)
C13 C5 S1 C16 -71.6(4)
C7 C6 S1 C5 150.1(3)
C11 C6 S1 C5 -37.0(4)
C7 C6 S1 C16 -103.0(3)
C11 C6 S1 C16 69.9(4)
C21 C22 S2 C23 154.6(3)
C30 C22 S2 C23 -31.6(4)
C21 C22 S2 C33 -98.7(4)
C30 C22 S2 C33 75.1(4)
C28 C23 S2 C22 28.4(4)
C24 C23 S2 C22 -152.3(4)
C28 C23 S2 C33 -77.0(4)
C24 C23 S2 C33 102.4(4)
